data_7033849
loop_
_publ_author_name
'Chen, Changhui'
'Zhang, Chunxi'
'Dong, Hongxing'
'Zhao, Jingquan'

_publ_section_title
;
 Artificial synthetic Mn(IV)Ca-oxido complexes mimic the oxygen-evolving
 complex in photosystem II.
;
_journal_issue 10
_journal_name_full 'Dalton transactions (Cambridge, England : 2003)'
_journal_page_first 4431
_journal_page_last 4435
_journal_paper_doi 10.1039/c4dt03459g
_journal_volume 44
_journal_year 2015
_chemical_formula_moiety 'C54 H104 Ca2 Mn6 O34, 3(C5 H10 O2), C4 H8 O2'
_chemical_formula_sum 'C73 H142 Ca2 Mn6 O42'
_chemical_formula_weight 2101.66
_chemical_name_systematic
;
 ?
;
_chemical_properties_physical 'Moisture-sensitive, Hygroscopic, Efflorescent'
_space_group_crystal_system monoclinic
_space_group_IT_number 15
_space_group_name_Hall '-I 2ya'
_space_group_name_H-M_alt 'I 1 2/a 1'
_symmetry_space_group_name_Hall '-I 2ya'
_symmetry_space_group_name_H-M 'I 1 2/a 1'
_atom_sites_solution_hydrogens mixed
_audit_creation_date 2014-02-20
_audit_creation_method
;
Olex2 1.2
(compiled 2013.12.10 svn.r2850 for OlexSys, GUI svn.r4736)
;
_audit_update_record
;
2014-12-15 deposited with the CCDC.
2015-01-29 downloaded from the CCDC.
;
_cell_angle_alpha 90
_cell_angle_beta 109.39(2)
_cell_angle_gamma 90
_cell_formula_units_Z 8
_cell_length_a 26.486(5)
_cell_length_b 30.822(6)
_cell_length_c 26.925(4)
_cell_measurement_reflns_used 32531
_cell_measurement_temperature 173.1500
_cell_measurement_theta_max 27.4801
_cell_measurement_theta_min 1.3213
_cell_volume 20734(7)
_computing_cell_refinement 'CrystalClear (Rigaku Inc., 2007)'
_computing_data_collection 'CrystalClear (Rigaku Inc., 2007)'
_computing_data_reduction 'CrystalClear (Rigaku Inc., 2007)'
_computing_molecular_graphics 'Olex2 (Dolomanov et al., 2009)'
_computing_publication_material 'Olex2 (Dolomanov et al., 2009)'
_computing_structure_refinement 'XL (Sheldrick, 2008)'
_computing_structure_solution
;
'XS (Sheldrick, 2008)' 
;
_diffrn_ambient_temperature 173.1500
_diffrn_detector_area_resol_mean 28.5714
_diffrn_measured_fraction_theta_full 0.997
_diffrn_measured_fraction_theta_max 0.995
_diffrn_measurement_device
;
Saturn724+ (2x2 bin mode)
;
_diffrn_measurement_device_details
;
AFC10: Fixed Chi 2 circle
;
_diffrn_measurement_device_type 'Saturn724+ CCD'
_diffrn_measurement_method '\w scans at fixed \c = 45\%'
_diffrn_orient_matrix_type d*Trek
_diffrn_orient_matrix_UB_11 -0.0105
_diffrn_orient_matrix_UB_12 -0.0209
_diffrn_orient_matrix_UB_13 -0.0317
_diffrn_orient_matrix_UB_21 -0.0108
_diffrn_orient_matrix_UB_22 -0.0238
_diffrn_orient_matrix_UB_23 0.0193
_diffrn_orient_matrix_UB_31 -0.0411
_diffrn_orient_matrix_UB_32 0.0022
_diffrn_orient_matrix_UB_33 -0.0203
_diffrn_radiation_detector CCD
_diffrn_radiation_monochromator 'Graphite Monochromator'
_diffrn_radiation_type MoK\a
_diffrn_radiation_wavelength 0.71073
_diffrn_reflns_av_R_equivalents 0.0862
_diffrn_reflns_av_unetI/netI 0.0880
_diffrn_reflns_Laue_measured_fraction_full 0.997
_diffrn_reflns_Laue_measured_fraction_max 0.995
_diffrn_reflns_limit_h_max 33
_diffrn_reflns_limit_h_min -34
_diffrn_reflns_limit_k_max 39
_diffrn_reflns_limit_k_min -39
_diffrn_reflns_limit_l_max 25
_diffrn_reflns_limit_l_min -34
_diffrn_reflns_number 70319
_diffrn_reflns_point_group_measured_fraction_full 0.997
_diffrn_reflns_point_group_measured_fraction_max 0.995
_diffrn_reflns_theta_full 25.242
_diffrn_reflns_theta_max 27.481
_diffrn_reflns_theta_min 1.039
_diffrn_source 'Sealed Tube'
_diffrn_source_current 30.0000
_diffrn_source_power 1.5000
_diffrn_source_voltage 50.0000
_exptl_absorpt_coefficient_mu 0.887
_exptl_absorpt_correction_T_max 1.0000
_exptl_absorpt_correction_T_min 0.50483
_exptl_absorpt_correction_type multi-scan
_exptl_absorpt_process_details 'CrystalClear (Rigaku Inc., 2007)'
_exptl_crystal_colour black
_exptl_crystal_colour_primary black
_exptl_crystal_density_diffrn 1.347
_exptl_crystal_description block
_exptl_crystal_F_000 8848
_exptl_crystal_preparation 'Magnetic properties'
_exptl_crystal_recrystallization_method 'Re-crystallisation from solvent: C2H5O2CCH3'
_exptl_crystal_size_max 0.263
_exptl_crystal_size_mid 0.241
_exptl_crystal_size_min 0.203
_refine_diff_density_max 1.112
_refine_diff_density_min -0.685
_refine_diff_density_rms 0.088
_refine_ls_extinction_method none
_refine_ls_goodness_of_fit_ref 1.262
_refine_ls_hydrogen_treatment mixed
_refine_ls_matrix_type full
_refine_ls_number_parameters 1183
_refine_ls_number_reflns 23662
_refine_ls_number_restraints 241
_refine_ls_restrained_S_all 1.277
_refine_ls_R_factor_all 0.1297
_refine_ls_R_factor_gt 0.1067
_refine_ls_shift/su_max 0.001
_refine_ls_shift/su_mean 0.000
_refine_ls_structure_factor_coef Fsqd
_refine_ls_weighting_details 'w=1/[\s^2^(Fo^2^)+(0.0246P)^2^+123.6285P] where P=(Fo^2^+2Fc^2^)/3'
_refine_ls_weighting_scheme calc
_refine_ls_wR_factor_gt 0.1816
_refine_ls_wR_factor_ref 0.1914
_reflns_Friedel_coverage 0.000
_reflns_number_gt 19570
_reflns_number_total 23662
_reflns_threshold_expression 'I > 2\s(I)'
_cod_data_source_file c4dt03459g2.cif
_cod_data_source_block ComplexB
_cod_depositor_comments 'Adding full bibliography for 7033847--7033849.cif.'
_cod_database_code 7033849
_shelxl_version_number 2013-4
_shelx_space_group_comment
;
The symmetry employed for this shelxl refinement is uniquely defined
by the following loop, which should always be used as a source of
symmetry information in preference to the above space-group names.
They are only intended as comments.
;
_diffrn_number_total 24124
_olex2_refinement_description
;
1. Fixed Uiso
 At 1.2 times of:
  All C(H,H) groups
 At 1.5 times of:
  All C(H,H,H) groups, All O(H) groups, All O(H,H) groups
2. Restrained distances
 C63-C62
 1.54 with sigma of 0.01
 C29-C28 = C29-C27 = C29-C27A = C29-C26 = C29-C26A = C29-C28A
 1.54 with sigma of 0.01
3. Uiso/Uaniso restraints and constraints
C27A \\sim C28A \\sim C26A: within 1.7A with sigma of 0.02 and sigma for
terminal atoms of 0.04
C28 \\sim C29 \\sim C26 \\sim C60 \\sim O37 \\sim C61 \\sim O38 \\sim C62 \\sim
C63 \\sim C51 \\sim C52 \\sim O31 \\sim C53 \\sim C54 \\sim C48 \\sim C46 \\sim
C47 \\sim C49 \\sim C64 \\sim C65 \\sim C66 \\sim C70 \\sim C71 \\sim C69:
within 1.7A with sigma of 0.02 and sigma for terminal atoms of 0.04
Uanis(C27A) \\sim Ueq, Uanis(C28A) \\sim Ueq, Uanis(C26A) \\sim Ueq: with sigma
of 0.01 and sigma for terminal atoms of 0.02
Uanis(C60) \\sim Ueq, Uanis(C61) \\sim Ueq, Uanis(O37) \\sim Ueq, Uanis(O38)
\\sim Ueq, Uanis(C62) \\sim Ueq, Uanis(C63) \\sim Ueq, Uanis(C70) \\sim Ueq,
Uanis(C71) \\sim Ueq, Uanis(C69) \\sim Ueq, Uanis(C66) \\sim Ueq, Uanis(C65)
\\sim Ueq, Uanis(C64) \\sim Ueq, Uanis(C51) \\sim Ueq, Uanis(C52) \\sim Ueq,
Uanis(O31) \\sim Ueq, Uanis(C53) \\sim Ueq, Uanis(C54) \\sim Ueq, Uanis(C28)
\\sim Ueq, Uanis(C26) \\sim Ueq, Uanis(C29) \\sim Ueq, Uanis(C48) \\sim Ueq,
Uanis(C46) \\sim Ueq, Uanis(C47) \\sim Ueq: with sigma of 0.01 and sigma for
terminal atoms of 0.02
: with sigma of 0.005 and sigma for terminal atoms of 0.02
4. Others
 Sof(C26A)=Sof(H26D)=Sof(H26E)=Sof(H26F)=Sof(C27A)=Sof(H27D)=Sof(H27E)=
 Sof(H27F)=Sof(C28A)=Sof(H28D)=Sof(H28E)=Sof(H28F)=1-FVAR(1)
 Sof(C26)=Sof(H26A)=Sof(H26B)=Sof(H26C)=Sof(C27)=Sof(H27A)=Sof(H27B)=Sof(H27C)=
 Sof(C28)=Sof(H28A)=Sof(H28B)=Sof(H28C)=FVAR(1)
5.a Rotating group:
 O32(H32A,H32B), O33(H33A,H33B), O34(H34A,H34B)
5.b Secondary CH2 refined with riding coordinates:
 C53(H53A,H53B), C62(H62A,H62B)
5.c Idealised Me refined as rotating group:
 C1(H1A,H1B,H1C), C2(H2A,H2B,H2C), C3(H3A,H3B,H3C), C6(H6A,H6B,H6C), C7(H7A,
 H7B,H7C), C8(H8A,H8B,H8C), C11(H11A,H11B,H11C), C12(H12A,H12B,H12C), C13(H13A,
 H13B,H13C), C16(H16A,H16B,H16C), C17(H17A,H17B,H17C), C18(H18A,H18B,H18C),
 C21(H21A,H21B,H21C), C22(H22A,H22B,H22C), C23(H23A,H23B,H23C), C26(H26A,H26B,
 H26C), C27(H27A,H27B,H27C), C28(H28A,H28B,H28C), C31(H31A,H31B,H31C), C32(H32C,
 H32D,H32E), C33(H33C,H33D,H33E), C36(H36A,H36B,H36C), C37(H37A,H37B,H37C),
 C38(H38A,H38B,H38C), C41(H41A,H41B,H41C), C42(H42A,H42B,H42C), C43(H43A,H43B,
 H43C), C46(H46A,H46B,H46C), C47(H47A,H47B,H47C), C48(H48A,H48B,H48C), C51(H51A,
 H51B,H51C), C54(H54A,H54B,H54C), C55(H55A,H55B,H55C), C56(H56A,H56B,H56C),
 C57(H57A,H57B,H57C), C60(H60A,H60B,H60C), C63(H63A,H63B,H63C), C26A(H26D,H26E,
 H26F), C27A(H27D,H27E,H27F), C28A(H28D,H28E,H28F), C64(H64A,H64B,H64C),
 C65(H65A,H65B,H65C), C66(H66A,H66B,H66C), C69(H69A,H69B,H69C), C70(H70A,H70B,
 H70C), C71(H71A,H71B,H71C)
5.d Idealised tetrahedral OH refined as rotating group:
 O35(H35), O40(H40), O41(H41)
;

loop_
_space_group_symop_operation_xyz
'x, y, z'
'-x+1/2, y, -z'
'x+1/2, y+1/2, z+1/2'
'-x+1, y+1/2, -z+1/2'
'-x, -y, -z'
'x-1/2, -y, z'
'-x+1/2, -y+1/2, -z+1/2'
'x, -y+1/2, z+1/2'

loop_
_atom_site_label
_atom_site_type_symbol
_atom_site_fract_x
_atom_site_fract_y
_atom_site_fract_z
_atom_site_U_iso_or_equiv
_atom_site_adp_type
_atom_site_occupancy
_atom_site_site_symmetry_order
_atom_site_calc_flag
_atom_site_refinement_flags_posn
_atom_site_refinement_flags_adp
_atom_site_refinement_flags_occupancy
_atom_site_disorder_assembly
_atom_site_disorder_group
Mn1 Mn 0.44683(3) 0.65150(3) 0.62921(3) 0.02716(18) Uani 1 1 d . . . . .
Mn2 Mn 0.53867(3) 0.60627(3) 0.64800(3) 0.02642(18) Uani 1 1 d . . . . .
Mn3 Mn 0.62831(3) 0.60778(3) 0.76486(3) 0.02663(18) Uani 1 1 d . . . . .
Mn4 Mn 0.60930(3) 0.65229(3) 0.84356(3) 0.02738(18) Uani 1 1 d . . . . .
Mn5 Mn 0.49710(3) 0.70461(3) 0.82120(3) 0.02696(18) Uani 1 1 d . . . . .
Mn6 Mn 0.42292(3) 0.70436(3) 0.72359(3) 0.02797(18) Uani 1 1 d . . . . .
Ca1 Ca 0.55557(5) 0.70322(4) 0.72171(5) 0.0365(3) Uani 1 1 d . . . . .
Ca2 Ca 0.49421(4) 0.60833(3) 0.75453(4) 0.0264(2) Uani 1 1 d . . . . .
O1 O 0.37325(14) 0.63624(12) 0.62276(15) 0.0334(9) Uani 1 1 d . . . . .
O2 O 0.35647(14) 0.67128(12) 0.68897(16) 0.0334(9) Uani 1 1 d . . . . .
O3 O 0.42210(16) 0.70820(13) 0.59888(16) 0.0379(10) Uani 1 1 d . . . . .
O4 O 0.40166(16) 0.74419(12) 0.66283(16) 0.0363(9) Uani 1 1 d . . . . .
O5 O 0.38248(15) 0.74092(12) 0.75718(16) 0.0344(9) Uani 1 1 d . . . . .
O6 O 0.44441(15) 0.74097(12) 0.83863(16) 0.0328(9) Uani 1 1 d . . . . .
O7 O 0.55247(15) 0.74473(12) 0.86226(16) 0.0350(9) Uani 1 1 d . . . . .
O8 O 0.63024(15) 0.70915(12) 0.87623(16) 0.0362(9) Uani 1 1 d . . . . .
O9 O 0.50598(15) 0.67235(12) 0.88627(15) 0.0322(9) Uani 1 1 d . . . . .
O10 O 0.58395(15) 0.63668(12) 0.90285(15) 0.0324(9) Uani 1 1 d . . . . .
O11 O 0.68150(15) 0.63144(13) 0.88500(15) 0.0361(9) Uani 1 1 d . . . . .
O12 O 0.69724(15) 0.59466(13) 0.81893(15) 0.0356(9) Uani 1 1 d . . . . .
O13 O 0.66834(15) 0.61839(13) 0.71609(16) 0.0350(9) Uani 1 1 d . . . . .
O14 O 0.60567(15) 0.61689(13) 0.63512(15) 0.0354(9) Uani 1 1 d . . . . .
O15 O 0.62285(15) 0.54623(12) 0.74402(15) 0.0321(9) Uani 1 1 d . . . . .
O16 O 0.55983(15) 0.54465(12) 0.66346(14) 0.0311(9) Uani 1 1 d . . . . .
O17 O 0.50805(15) 0.59158(13) 0.57297(14) 0.0325(9) Uani 1 1 d . . . . .
O18 O 0.43138(14) 0.62974(12) 0.55700(14) 0.0320(9) Uani 1 1 d . . . . .
O19 O 0.46372(13) 0.67070(11) 0.69657(14) 0.0262(8) Uani 1 1 d . . . . .
O20 O 0.48279(14) 0.73486(11) 0.75995(14) 0.0284(8) Uani 1 1 d . . . . .
O21 O 0.44133(13) 0.66903(11) 0.78276(14) 0.0270(8) Uani 1 1 d . . . . .
O22 O 0.54343(13) 0.67034(11) 0.80210(14) 0.0254(8) Uani 1 1 d . . . . .
O23 O 0.63458(14) 0.66316(12) 0.78935(15) 0.0296(8) Uani 1 1 d . . . . .
O24 O 0.59444(14) 0.59759(11) 0.81374(14) 0.0261(8) Uani 1 1 d . . . . .
O25 O 0.56434(13) 0.62171(11) 0.71695(14) 0.0264(8) Uani 1 1 d . . . . .
O26 O 0.51530(14) 0.66178(12) 0.63169(15) 0.0307(8) Uani 1 1 d . . . . .
O27 O 0.47224(13) 0.59681(11) 0.65455(14) 0.0267(8) Uani 1 1 d . . . . .
O28 O 0.52806(19) 0.77208(15) 0.6794(2) 0.0535(12) Uani 1 1 d . . . . .
O29 O 0.58821(19) 0.77240(15) 0.7590(2) 0.0558(13) Uani 1 1 d . . . . .
O30 O 0.6227(2) 0.71555(16) 0.6794(2) 0.0589(13) Uani 1 1 d . . . . .
O31 O 0.6548(4) 0.7684(3) 0.6426(4) 0.132(3) Uani 1 1 d . U . . .
O32 O 0.50599(16) 0.52956(12) 0.74853(16) 0.0366(9) Uani 1 1 d . . . . .
H32A H 0.4767 0.5174 0.7271 0.055 Uiso 1 1 d GR . . . .
H32B H 0.5132 0.5173 0.7797 0.055 Uiso 1 1 d GR . . . .
O33 O 0.40228(15) 0.58154(13) 0.72490(16) 0.0369(9) Uani 1 1 d . . . . .
H33A H 0.3906 0.5789 0.7517 0.055 Uiso 1 1 d GR . . . .
H33B H 0.4001 0.5559 0.7099 0.055 Uiso 1 1 d GR . . . .
O34 O 0.48704(16) 0.58210(13) 0.83710(15) 0.0361(9) Uani 1 1 d . . . . .
H34A H 0.5024 0.5570 0.8448 0.054 Uiso 1 1 d GR . . . .
H34B H 0.4537 0.5795 0.8347 0.054 Uiso 1 1 d GR . . . .
C1 C 0.2533(3) 0.6627(3) 0.5949(3) 0.062(2) Uani 1 1 d . . . . .
H1A H 0.2167 0.6533 0.5816 0.093 Uiso 1 1 calc GR . . . .
H1B H 0.2663 0.6674 0.5660 0.093 Uiso 1 1 calc GR . . . .
H1C H 0.2556 0.6893 0.6141 0.093 Uiso 1 1 calc GR . . . .
C2 C 0.2683(3) 0.6201(2) 0.6781(3) 0.0545(19) Uani 1 1 d . . . . .
H2A H 0.2699 0.6468 0.6969 0.082 Uiso 1 1 calc GR . . . .
H2B H 0.2908 0.5989 0.7011 0.082 Uiso 1 1 calc GR . . . .
H2C H 0.2320 0.6097 0.6657 0.082 Uiso 1 1 calc GR . . . .
C3 C 0.2851(3) 0.5852(2) 0.6009(4) 0.068(3) Uani 1 1 d . . . . .
H3A H 0.2490 0.5745 0.5887 0.102 Uiso 1 1 calc GR . . . .
H3B H 0.3080 0.5640 0.6237 0.102 Uiso 1 1 calc GR . . . .
H3C H 0.2969 0.5905 0.5714 0.102 Uiso 1 1 calc GR . . . .
C4 C 0.2874(2) 0.6278(2) 0.6315(3) 0.0428(16) Uani 1 1 d . . . . .
C5 C 0.3443(2) 0.64565(18) 0.6500(2) 0.0323(12) Uani 1 1 d . . . . .
C6 C 0.3631(5) 0.8145(3) 0.6041(4) 0.097(4) Uani 1 1 d . . . . .
H6A H 0.3494 0.8373 0.5790 0.145 Uiso 1 1 calc GR . . . .
H6B H 0.3937 0.8249 0.6322 0.145 Uiso 1 1 calc GR . . . .
H6C H 0.3359 0.8054 0.6182 0.145 Uiso 1 1 calc GR . . . .
C7 C 0.3326(4) 0.7574(3) 0.5338(4) 0.090(3) Uani 1 1 d . . . . .
H7A H 0.3054 0.7487 0.5481 0.135 Uiso 1 1 calc GR . . . .
H7B H 0.3442 0.7327 0.5189 0.135 Uiso 1 1 calc GR . . . .
H7C H 0.3183 0.7789 0.5070 0.135 Uiso 1 1 calc GR . . . .
C8 C 0.4212(4) 0.7909(3) 0.5526(4) 0.080(3) Uani 1 1 d . . . . .
H8A H 0.4077 0.8155 0.5302 0.120 Uiso 1 1 calc GR . . . .
H8B H 0.4283 0.7676 0.5322 0.120 Uiso 1 1 calc GR . . . .
H8C H 0.4537 0.7988 0.5800 0.120 Uiso 1 1 calc GR . . . .
C9 C 0.3796(3) 0.7763(2) 0.5773(3) 0.0510(18) Uani 1 1 d . . . . .
C10 C 0.4033(2) 0.74026(19) 0.6171(3) 0.0379(14) Uani 1 1 d . . . . .
C11 C 0.3064(3) 0.7719(3) 0.7957(3) 0.064(2) Uani 1 1 d . . . . .
H11A H 0.2842 0.7899 0.8090 0.096 Uiso 1 1 calc GR . . . .
H11B H 0.2998 0.7419 0.8012 0.096 Uiso 1 1 calc GR . . . .
H11C H 0.2983 0.7772 0.7588 0.096 Uiso 1 1 calc GR . . . .
C12 C 0.3793(4) 0.8285(2) 0.8123(4) 0.083(3) Uani 1 1 d . . . . .
H12A H 0.3716 0.8314 0.7750 0.125 Uiso 1 1 calc GR . . . .
H12B H 0.4167 0.8337 0.8302 0.125 Uiso 1 1 calc GR . . . .
H12C H 0.3585 0.8491 0.8240 0.125 Uiso 1 1 calc GR . . . .
C13 C 0.3777(3) 0.7771(3) 0.8845(3) 0.068(2) Uani 1 1 d . . . . .
H13A H 0.3561 0.7968 0.8963 0.102 Uiso 1 1 calc GR . . . .
H13B H 0.4149 0.7832 0.9024 0.102 Uiso 1 1 calc GR . . . .
H13C H 0.3700 0.7478 0.8920 0.102 Uiso 1 1 calc GR . . . .
C14 C 0.3651(3) 0.7824(2) 0.8247(3) 0.0492(18) Uani 1 1 d . . . . .
C15 C 0.4000(2) 0.75249(18) 0.8053(3) 0.0364(13) Uani 1 1 d . . . . .
C16 C 0.5972(4) 0.8139(3) 0.9204(5) 0.105(4) Uani 1 1 d . . . . .
H16A H 0.6176 0.8359 0.9437 0.157 Uiso 1 1 calc GR . . . .
H16B H 0.5695 0.8036 0.9330 0.157 Uiso 1 1 calc GR . . . .
H16C H 0.5814 0.8259 0.8858 0.157 Uiso 1 1 calc GR . . . .
C17 C 0.6773(4) 0.7922(3) 0.8980(4) 0.089(3) Uani 1 1 d . . . . .
H17A H 0.6619 0.8004 0.8617 0.133 Uiso 1 1 calc GR . . . .
H17B H 0.7028 0.7693 0.9012 0.133 Uiso 1 1 calc GR . . . .
H17C H 0.6950 0.8167 0.9183 0.133 Uiso 1 1 calc GR . . . .
C18 C 0.6592(4) 0.7572(3) 0.9726(3) 0.083(3) Uani 1 1 d . . . . .
H18A H 0.6803 0.7789 0.9960 0.124 Uiso 1 1 calc GR . . . .
H18B H 0.6818 0.7334 0.9706 0.124 Uiso 1 1 calc GR . . . .
H18C H 0.6318 0.7469 0.9857 0.124 Uiso 1 1 calc GR . . . .
C19 C 0.6337(3) 0.7766(2) 0.9183(3) 0.0459(16) Uani 1 1 d . . . . .
C20 C 0.6026(2) 0.74102(18) 0.8817(2) 0.0339(13) Uani 1 1 d . . . . .
C21 C 0.4762(3) 0.6243(3) 0.9573(3) 0.061(2) Uani 1 1 d . . . . .
H21A H 0.4728 0.6138 0.9896 0.091 Uiso 1 1 calc GR . . . .
H21B H 0.4591 0.6044 0.9293 0.091 Uiso 1 1 calc GR . . . .
H21C H 0.4594 0.6522 0.9492 0.091 Uiso 1 1 calc GR . . . .
C22 C 0.5619(4) 0.6616(2) 1.0062(3) 0.064(2) Uani 1 1 d . . . . .
H22A H 0.5446 0.6892 0.9966 0.095 Uiso 1 1 calc GR . . . .
H22B H 0.5991 0.6643 1.0098 0.095 Uiso 1 1 calc GR . . . .
H22C H 0.5587 0.6522 1.0390 0.095 Uiso 1 1 calc GR . . . .
C23 C 0.5624(3) 0.5843(2) 0.9763(3) 0.0487(17) Uani 1 1 d . . . . .
H23A H 0.5574 0.5731 1.0076 0.073 Uiso 1 1 calc GR . . . .
H23B H 0.5999 0.5874 0.9819 0.073 Uiso 1 1 calc GR . . . .
H23C H 0.5468 0.5647 0.9476 0.073 Uiso 1 1 calc GR . . . .
C24 C 0.5354(3) 0.6282(2) 0.9632(2) 0.0398(14) Uani 1 1 d . . . . .
C25 C 0.5418(2) 0.64652(17) 0.9125(2) 0.0304(12) Uani 1 1 d . . . . .
C26 C 0.7721(7) 0.6038(8) 0.9594(4) 0.079(6) Uani 0.504(17) 1 d D U P A 1
H26A H 0.7424 0.5898 0.9657 0.118 Uiso 0.504(17) 1 calc GR . P A 1
H26B H 0.7718 0.6342 0.9672 0.118 Uiso 0.504(17) 1 calc GR . P A 1
H26C H 0.8050 0.5911 0.9815 0.118 Uiso 0.504(17) 1 calc GR . P A 1
C27 C 0.7727(7) 0.5478(3) 0.8973(7) 0.061(5) Uiso 0.504(17) 1 d D U P A 1
H27A H 0.8055 0.5382 0.9230 0.091 Uiso 0.504(17) 1 calc GR . P A 1
H27B H 0.7730 0.5405 0.8627 0.091 Uiso 0.504(17) 1 calc GR . P A 1
H27C H 0.7430 0.5338 0.9035 0.091 Uiso 0.504(17) 1 calc GR . P A 1
C28 C 0.8069(7) 0.6177(7) 0.8775(10) 0.058(5) Uani 0.504(17) 1 d D U P A 1
H28A H 0.8055 0.6487 0.8791 0.086 Uiso 0.504(17) 1 calc GR . P A 1
H28B H 0.7975 0.6087 0.8414 0.086 Uiso 0.504(17) 1 calc GR . P A 1
H28C H 0.8424 0.6079 0.8967 0.086 Uiso 0.504(17) 1 calc GR . P A 1
C29 C 0.7675(3) 0.5980(3) 0.9017(3) 0.062(2) Uani 1 1 d D U . . .
C30 C 0.7112(2) 0.6091(2) 0.8662(2) 0.0398(14) Uani 1 1 d . . . . .
C31 C 0.6171(3) 0.4592(2) 0.7586(3) 0.061(2) Uani 1 1 d . . . . .
H31A H 0.6201 0.4283 0.7572 0.091 Uiso 1 1 calc GR . . . .
H31B H 0.5922 0.4666 0.7763 0.091 Uiso 1 1 calc GR . . . .
H31C H 0.6514 0.4714 0.7774 0.091 Uiso 1 1 calc GR . . . .
C32 C 0.6387(3) 0.4690(2) 0.6755(3) 0.059(2) Uani 1 1 d . . . . .
H32C H 0.6718 0.4828 0.6950 0.088 Uiso 1 1 calc GR . . . .
H32D H 0.6259 0.4806 0.6404 0.088 Uiso 1 1 calc GR . . . .
H32E H 0.6443 0.4383 0.6739 0.088 Uiso 1 1 calc GR . . . .
C33 C 0.5443(3) 0.4563(2) 0.6718(3) 0.0449(16) Uani 1 1 d . . . . .
H33C H 0.5499 0.4261 0.6671 0.067 Uiso 1 1 calc GR . . . .
H33D H 0.5300 0.4701 0.6380 0.067 Uiso 1 1 calc GR . . . .
H33E H 0.5195 0.4595 0.6907 0.067 Uiso 1 1 calc GR . . . .
C34 C 0.5971(2) 0.47741(18) 0.7028(2) 0.0361(14) Uani 1 1 d . . . . .
C35 C 0.5920(2) 0.52669(18) 0.7041(2) 0.0300(12) Uani 1 1 d . . . . .
C36 C 0.6804(3) 0.6495(3) 0.5920(3) 0.077(3) Uani 1 1 d . . . . .
H36A H 0.7056 0.6461 0.5735 0.115 Uiso 1 1 calc GR . . . .
H36B H 0.6804 0.6791 0.6030 0.115 Uiso 1 1 calc GR . . . .
H36C H 0.6453 0.6418 0.5691 0.115 Uiso 1 1 calc GR . . . .
C37 C 0.6993(3) 0.5726(3) 0.6228(4) 0.086(3) Uani 1 1 d . . . . .
H37A H 0.6653 0.5642 0.5982 0.129 Uiso 1 1 calc GR . . . .
H37B H 0.7082 0.5539 0.6530 0.129 Uiso 1 1 calc GR . . . .
H37C H 0.7263 0.5703 0.6063 0.129 Uiso 1 1 calc GR . . . .
C38 C 0.7498(3) 0.6337(3) 0.6786(3) 0.062(2) Uani 1 1 d . . . . .
H38A H 0.7765 0.6322 0.6618 0.093 Uiso 1 1 calc GR . . . .
H38B H 0.7595 0.6147 0.7085 0.093 Uiso 1 1 calc GR . . . .
H38C H 0.7473 0.6629 0.6899 0.093 Uiso 1 1 calc GR . . . .
C39 C 0.6963(2) 0.6199(2) 0.6401(3) 0.0431(15) Uani 1 1 d . . . . .
C40 C 0.6536(2) 0.61908(18) 0.6666(2) 0.0321(12) Uani 1 1 d . . . . .
C41 C 0.3897(3) 0.6049(2) 0.4559(3) 0.0556(19) Uani 1 1 d . . . . .
H41A H 0.3811 0.5986 0.4191 0.083 Uiso 1 1 calc GR . . . .
H41B H 0.3824 0.6349 0.4603 0.083 Uiso 1 1 calc GR . . . .
H41C H 0.3684 0.5870 0.4704 0.083 Uiso 1 1 calc GR . . . .
C42 C 0.4618(3) 0.5481(2) 0.4792(3) 0.0520(18) Uani 1 1 d . . . . .
H42A H 0.4400 0.5303 0.4932 0.078 Uiso 1 1 calc GR . . . .
H42B H 0.4989 0.5428 0.4984 0.078 Uiso 1 1 calc GR . . . .
H42C H 0.4546 0.5412 0.4427 0.078 Uiso 1 1 calc GR . . . .
C43 C 0.4837(3) 0.6250(2) 0.4631(3) 0.0577(19) Uani 1 1 d . . . . .
H43A H 0.4755 0.6198 0.4261 0.087 Uiso 1 1 calc GR . . . .
H43B H 0.5208 0.6187 0.4812 0.087 Uiso 1 1 calc GR . . . .
H43C H 0.4766 0.6548 0.4687 0.087 Uiso 1 1 calc GR . . . .
C44 C 0.4490(2) 0.5957(2) 0.4844(2) 0.0384(14) Uani 1 1 d . . . . .
C45 C 0.4636(2) 0.60668(19) 0.5429(2) 0.0337(13) Uani 1 1 d . . . . .
C46 C 0.5986(5) 0.8620(3) 0.7590(5) 0.122(4) Uani 1 1 d . U . . .
H46A H 0.5907 0.8908 0.7678 0.184 Uiso 1 1 calc GR . . . .
H46B H 0.6244 0.8633 0.7411 0.184 Uiso 1 1 calc GR . . . .
H46C H 0.6129 0.8453 0.7907 0.184 Uiso 1 1 calc GR . . . .
C47 C 0.5028(5) 0.8440(4) 0.7468(6) 0.142(5) Uani 1 1 d . U . . .
H47A H 0.5156 0.8352 0.7830 0.213 Uiso 1 1 calc GR . . . .
H47B H 0.4739 0.8254 0.7273 0.213 Uiso 1 1 calc GR . . . .
H47C H 0.4903 0.8734 0.7444 0.213 Uiso 1 1 calc GR . . . .
C48 C 0.5342(5) 0.8616(3) 0.6704(5) 0.135(5) Uani 1 1 d . U . . .
H48A H 0.5212 0.8905 0.6718 0.203 Uiso 1 1 calc GR . . . .
H48B H 0.5071 0.8448 0.6453 0.203 Uiso 1 1 calc GR . . . .
H48C H 0.5656 0.8628 0.6600 0.203 Uiso 1 1 calc GR . . . .
C49 C 0.5482(4) 0.8409(3) 0.7239(4) 0.073(2) Uani 1 1 d . . . . .
C50 C 0.5555(3) 0.7919(2) 0.7199(3) 0.0478(16) Uani 1 1 d . . . . .
C51 C 0.5763(4) 0.7371(3) 0.5904(3) 0.080(3) Uani 1 1 d . U . . .
H51A H 0.5635 0.7078 0.5834 0.121 Uiso 1 1 calc GR . . . .
H51B H 0.5902 0.7464 0.5634 0.121 Uiso 1 1 calc GR . . . .
H51C H 0.5474 0.7557 0.5907 0.121 Uiso 1 1 calc GR . . . .
C52 C 0.6192(4) 0.7390(3) 0.6420(4) 0.071(2) Uani 1 1 d . U . . .
C53 C 0.6984(7) 0.7729(6) 0.6922(7) 0.175(6) Uani 1 1 d . U . . .
H53A H 0.6908 0.7970 0.7118 0.211 Uiso 1 1 calc R . . . .
H53B H 0.7007 0.7468 0.7130 0.211 Uiso 1 1 calc R . . . .
C54 C 0.7492(6) 0.7802(5) 0.6849(7) 0.187(7) Uani 1 1 d . U . . .
H54A H 0.7460 0.8039 0.6609 0.280 Uiso 1 1 calc GR . . . .
H54B H 0.7598 0.7545 0.6709 0.280 Uiso 1 1 calc GR . . . .
H54C H 0.7756 0.7871 0.7182 0.280 Uiso 1 1 calc GR . . . .
O35 O 0.4193(2) 0.53336(15) 0.59418(17) 0.0493(12) Uani 1 1 d . . . . .
H35 H 0.4353 0.5516 0.6159 0.074 Uiso 1 1 calc GR . . . .
O36 O 0.4038(2) 0.50500(16) 0.6634(2) 0.0651(15) Uani 1 1 d . . . . .
C55 C 0.4064(3) 0.4417(2) 0.5626(4) 0.070(2) Uani 1 1 d . . . . .
H55A H 0.3870 0.4202 0.5378 0.105 Uiso 1 1 calc GR . . . .
H55B H 0.4310 0.4277 0.5929 0.105 Uiso 1 1 calc GR . . . .
H55C H 0.4260 0.4599 0.5465 0.105 Uiso 1 1 calc GR . . . .
C56 C 0.3284(4) 0.4899(3) 0.5302(4) 0.116(5) Uani 1 1 d . . . . .
H56A H 0.3478 0.5068 0.5126 0.174 Uiso 1 1 calc GR . . . .
H56B H 0.3043 0.5084 0.5402 0.174 Uiso 1 1 calc GR . . . .
H56C H 0.3084 0.4677 0.5069 0.174 Uiso 1 1 calc GR . . . .
C57 C 0.3382(5) 0.4411(4) 0.6063(5) 0.124(5) Uani 1 1 d . . . . .
H57A H 0.3169 0.4202 0.5818 0.185 Uiso 1 1 calc GR . . . .
H57B H 0.3154 0.4590 0.6189 0.185 Uiso 1 1 calc GR . . . .
H57C H 0.3634 0.4263 0.6355 0.185 Uiso 1 1 calc GR . . . .
C58 C 0.3679(3) 0.4689(2) 0.5795(3) 0.0484(17) Uani 1 1 d . . . . .
C59 C 0.3985(2) 0.5042(2) 0.6170(3) 0.0419(15) Uani 1 1 d . . . . .
O37 O 0.4227(3) 0.4982(2) 0.7922(3) 0.092(2) Uani 1 1 d . U . . .
O38 O 0.3728(4) 0.4651(3) 0.8300(4) 0.135(3) Uani 1 1 d . U . . .
C60 C 0.3241(5) 0.4796(4) 0.7530(4) 0.124(5) Uani 1 1 d . U . . .
H60A H 0.3239 0.4971 0.7235 0.186 Uiso 1 1 calc GR . . . .
H60B H 0.2972 0.4899 0.7667 0.186 Uiso 1 1 calc GR . . . .
H60C H 0.3167 0.4500 0.7419 0.186 Uiso 1 1 calc GR . . . .
C61 C 0.3884(7) 0.4829(4) 0.8031(6) 0.131(4) Uani 1 1 d . U . . .
C62 C 0.4309(5) 0.4660(4) 0.8789(4) 0.106(3) Uani 1 1 d D U . . .
H62A H 0.4364 0.4384 0.8972 0.127 Uiso 1 1 calc R . . . .
H62B H 0.4597 0.4701 0.8646 0.127 Uiso 1 1 calc R . . . .
C63 C 0.4323(5) 0.5011(4) 0.9164(5) 0.139(5) Uani 1 1 d D U . . .
H63A H 0.4304 0.5286 0.8991 0.209 Uiso 1 1 calc GR . . . .
H63B H 0.4651 0.4994 0.9456 0.209 Uiso 1 1 calc GR . . . .
H63C H 0.4025 0.4982 0.9288 0.209 Uiso 1 1 calc GR . . . .
C26A C 0.7857(6) 0.6365(5) 0.9427(6) 0.057(5) Uani 0.496(17) 1 d D U P A 2
H26D H 0.7580 0.6425 0.9574 0.085 Uiso 0.496(17) 1 calc GR . P A 2
H26E H 0.7924 0.6619 0.9252 0.085 Uiso 0.496(17) 1 calc GR . P A 2
H26F H 0.8179 0.6283 0.9704 0.085 Uiso 0.496(17) 1 calc GR . P A 2
C27A C 0.7646(9) 0.5563(6) 0.9293(10) 0.114(9) Uani 0.496(17) 1 d D U P A 2
H27D H 0.7991 0.5499 0.9546 0.171 Uiso 0.496(17) 1 calc GR . P A 2
H27E H 0.7542 0.5332 0.9040 0.171 Uiso 0.496(17) 1 calc GR . P A 2
H27F H 0.7388 0.5590 0.9470 0.171 Uiso 0.496(17) 1 calc GR . P A 2
C28A C 0.8074(11) 0.6013(9) 0.8718(12) 0.103(11) Uani 0.496(17) 1 d D U P A 2
H28D H 0.8008 0.6275 0.8513 0.154 Uiso 0.496(17) 1 calc GR . P A 2
H28E H 0.8033 0.5767 0.8489 0.154 Uiso 0.496(17) 1 calc GR . P A 2
H28F H 0.8432 0.6018 0.8965 0.154 Uiso 0.496(17) 1 calc GR . P A 2
O39 O 0.55159(19) 0.50539(15) 0.8627(2) 0.0579(14) Uani 1 1 d . . . . .
O40 O 0.63342(18) 0.53170(14) 0.87906(19) 0.0480(11) Uani 1 1 d . . . . .
H40 H 0.6174 0.5499 0.8573 0.072 Uiso 1 1 calc GR . . . .
C64 C 0.5845(4) 0.4382(3) 0.9331(4) 0.094(3) Uani 1 1 d . U . . .
H64A H 0.5632 0.4254 0.9004 0.141 Uiso 1 1 calc GR . . . .
H64B H 0.5619 0.4549 0.9473 0.141 Uiso 1 1 calc GR . . . .
H64C H 0.6018 0.4157 0.9575 0.141 Uiso 1 1 calc GR . . . .
C65 C 0.6628(4) 0.4421(3) 0.9022(4) 0.086(3) Uani 1 1 d . U . . .
H65A H 0.6811 0.4202 0.9270 0.129 Uiso 1 1 calc GR . . . .
H65B H 0.6886 0.4614 0.8961 0.129 Uiso 1 1 calc GR . . . .
H65C H 0.6422 0.4286 0.8696 0.129 Uiso 1 1 calc GR . . . .
C66 C 0.6594(4) 0.4879(3) 0.9757(3) 0.089(3) Uani 1 1 d . U . . .
H66A H 0.6363 0.5039 0.9901 0.134 Uiso 1 1 calc GR . . . .
H66B H 0.6853 0.5072 0.9699 0.134 Uiso 1 1 calc GR . . . .
H66C H 0.6774 0.4656 1.0000 0.134 Uiso 1 1 calc GR . . . .
C67 C 0.6262(3) 0.4674(2) 0.9239(3) 0.0431(15) Uani 1 1 d . . . . .
C68 C 0.5994(3) 0.5034(2) 0.8853(2) 0.0407(14) Uani 1 1 d . . . . .
O41 O 0.3643(2) 0.65896(14) 0.8243(2) 0.0533(12) Uani 1 1 d . . . . .
H41 H 0.3873 0.6588 0.8101 0.080 Uiso 1 1 calc GR . . . .
O42 O 0.3736(2) 0.58754(15) 0.8208(2) 0.0599(14) Uani 1 1 d . . . . .
C69 C 0.3076(6) 0.5718(4) 0.8784(6) 0.165(6) Uani 1 1 d . U . . .
H69A H 0.3436 0.5631 0.8974 0.248 Uiso 1 1 calc GR . . . .
H69B H 0.2919 0.5517 0.8502 0.248 Uiso 1 1 calc GR . . . .
H69C H 0.2870 0.5720 0.9018 0.248 Uiso 1 1 calc GR . . . .
C70 C 0.3189(5) 0.6462(5) 0.9025(5) 0.153(6) Uani 1 1 d . U . . .
H70A H 0.2947 0.6402 0.9215 0.230 Uiso 1 1 calc GR . . . .
H70B H 0.3139 0.6755 0.8899 0.230 Uiso 1 1 calc GR . . . .
H70C H 0.3550 0.6424 0.9256 0.230 Uiso 1 1 calc GR . . . .
C71 C 0.2567(4) 0.6282(5) 0.8175(4) 0.128(5) Uani 1 1 d . U . . .
H71A H 0.2487 0.6092 0.7877 0.192 Uiso 1 1 calc GR . . . .
H71B H 0.2593 0.6575 0.8063 0.192 Uiso 1 1 calc GR . . . .
H71C H 0.2288 0.6264 0.8328 0.192 Uiso 1 1 calc GR . . . .
C72 C 0.3078(3) 0.6155(3) 0.8567(3) 0.059(2) Uani 1 1 d . . . . .
C73 C 0.3516(3) 0.6193(2) 0.8316(3) 0.0468(16) Uani 1 1 d . . . . .

loop_
_atom_site_aniso_label
_atom_site_aniso_U_11
_atom_site_aniso_U_22
_atom_site_aniso_U_33
_atom_site_aniso_U_23
_atom_site_aniso_U_13
_atom_site_aniso_U_12
Mn1 0.0234(4) 0.0288(4) 0.0273(4) 0.0018(3) 0.0057(3) 0.0055(3)
Mn2 0.0217(4) 0.0311(4) 0.0261(4) 0.0031(3) 0.0073(3) 0.0048(3)
Mn3 0.0199(4) 0.0318(4) 0.0274(4) 0.0013(4) 0.0068(3) 0.0035(3)
Mn4 0.0205(4) 0.0308(4) 0.0290(4) -0.0030(4) 0.0057(3) 0.0007(3)
Mn5 0.0216(4) 0.0261(4) 0.0325(4) -0.0044(4) 0.0081(3) -0.0002(3)
Mn6 0.0226(4) 0.0258(4) 0.0339(4) -0.0027(4) 0.0073(3) 0.0032(3)
Ca1 0.0322(6) 0.0344(6) 0.0415(7) 0.0034(5) 0.0105(5) 0.0007(5)
Ca2 0.0245(5) 0.0247(5) 0.0302(6) 0.0005(4) 0.0092(4) -0.0005(4)
O1 0.0216(18) 0.038(2) 0.036(2) -0.0064(18) 0.0039(17) 0.0046(16)
O2 0.0238(19) 0.034(2) 0.040(2) -0.0075(18) 0.0075(17) 0.0053(16)
O3 0.040(2) 0.035(2) 0.038(2) 0.0064(18) 0.0107(19) 0.0097(18)
O4 0.039(2) 0.027(2) 0.041(2) 0.0043(18) 0.0108(19) 0.0104(17)
O5 0.027(2) 0.031(2) 0.043(2) -0.0089(18) 0.0098(18) 0.0074(16)
O6 0.0257(19) 0.030(2) 0.040(2) -0.0091(17) 0.0076(17) 0.0034(16)
O7 0.028(2) 0.031(2) 0.045(2) -0.0070(18) 0.0094(18) -0.0007(17)
O8 0.026(2) 0.036(2) 0.044(2) -0.0104(19) 0.0089(18) -0.0032(17)
O9 0.031(2) 0.032(2) 0.034(2) -0.0022(17) 0.0104(17) 0.0025(17)
O10 0.028(2) 0.041(2) 0.029(2) -0.0010(17) 0.0110(17) 0.0039(17)
O11 0.026(2) 0.051(2) 0.028(2) -0.0061(19) 0.0034(17) 0.0020(18)
O12 0.0255(19) 0.049(2) 0.031(2) 0.0003(19) 0.0066(17) 0.0095(18)
O13 0.027(2) 0.045(2) 0.037(2) 0.0043(19) 0.0146(18) 0.0057(17)
O14 0.026(2) 0.050(2) 0.034(2) 0.0043(19) 0.0137(17) 0.0044(18)
O15 0.029(2) 0.032(2) 0.031(2) -0.0022(17) 0.0044(17) 0.0064(16)
O16 0.032(2) 0.033(2) 0.026(2) 0.0001(16) 0.0074(17) 0.0098(17)
O17 0.028(2) 0.044(2) 0.0243(19) 0.0024(17) 0.0073(16) 0.0102(17)
O18 0.0271(19) 0.040(2) 0.0251(19) 0.0018(17) 0.0033(16) 0.0122(17)
O19 0.0207(17) 0.0287(18) 0.0282(19) 0.0032(16) 0.0068(15) 0.0070(15)
O20 0.0258(19) 0.0232(17) 0.032(2) 0.0006(16) 0.0047(16) 0.0039(15)
O21 0.0212(17) 0.0285(18) 0.031(2) -0.0057(16) 0.0090(15) -0.0002(15)
O22 0.0200(17) 0.0271(18) 0.0276(19) -0.0040(15) 0.0060(15) 0.0021(15)
O23 0.0200(18) 0.033(2) 0.036(2) -0.0015(17) 0.0091(16) -0.0024(15)
O24 0.0244(18) 0.0264(18) 0.0280(19) 0.0011(15) 0.0093(15) 0.0040(15)
O25 0.0227(18) 0.0293(18) 0.0281(19) 0.0028(16) 0.0098(15) 0.0049(15)
O26 0.0267(19) 0.034(2) 0.032(2) 0.0061(17) 0.0098(17) 0.0022(16)
O27 0.0217(18) 0.0255(18) 0.031(2) 0.0010(15) 0.0061(15) 0.0020(15)
O28 0.054(3) 0.047(3) 0.055(3) 0.007(2) 0.011(2) -0.005(2)
O29 0.049(3) 0.046(3) 0.065(3) 0.004(2) 0.009(3) -0.006(2)
O30 0.052(3) 0.063(3) 0.068(3) 0.014(3) 0.028(3) -0.001(2)
O31 0.143(6) 0.130(5) 0.135(6) 0.024(5) 0.061(5) -0.060(5)
O32 0.037(2) 0.036(2) 0.037(2) -0.0010(18) 0.0119(19) 0.0010(18)
O33 0.033(2) 0.037(2) 0.041(2) -0.0041(19) 0.0125(19) -0.0006(18)
O34 0.037(2) 0.036(2) 0.036(2) 0.0025(18) 0.0129(19) 0.0000(18)
C1 0.031(3) 0.075(5) 0.069(5) -0.001(4) 0.001(3) 0.007(4)
C2 0.034(3) 0.051(4) 0.083(6) -0.013(4) 0.026(4) -0.006(3)
C3 0.039(4) 0.060(5) 0.104(7) -0.047(5) 0.022(4) -0.015(3)
C4 0.022(3) 0.044(3) 0.060(4) -0.018(3) 0.010(3) -0.003(3)
C5 0.024(3) 0.034(3) 0.035(3) -0.006(2) 0.005(2) 0.005(2)
C6 0.158(10) 0.053(5) 0.075(6) 0.024(5) 0.034(7) 0.059(6)
C7 0.077(6) 0.082(6) 0.073(6) 0.027(5) -0.026(5) 0.015(5)
C8 0.091(7) 0.073(6) 0.076(6) 0.045(5) 0.027(5) 0.015(5)
C9 0.063(5) 0.036(3) 0.048(4) 0.015(3) 0.010(4) 0.018(3)
C10 0.032(3) 0.034(3) 0.043(4) 0.002(3) 0.005(3) 0.006(3)
C11 0.033(4) 0.078(5) 0.080(6) -0.032(5) 0.018(4) 0.010(4)
C12 0.085(6) 0.045(4) 0.123(8) -0.022(5) 0.040(6) 0.017(4)
C13 0.054(5) 0.085(6) 0.072(6) -0.029(5) 0.029(4) 0.014(4)
C14 0.035(3) 0.045(4) 0.062(5) -0.023(3) 0.008(3) 0.007(3)
C15 0.028(3) 0.031(3) 0.049(4) -0.005(3) 0.012(3) 0.001(2)
C16 0.063(6) 0.065(6) 0.161(11) -0.066(6) 0.002(6) 0.001(5)
C17 0.077(6) 0.079(6) 0.117(8) -0.029(6) 0.041(6) -0.052(5)
C18 0.110(8) 0.071(6) 0.046(5) -0.025(4) -0.003(5) -0.017(5)
C19 0.035(3) 0.039(3) 0.057(4) -0.016(3) 0.008(3) -0.010(3)
C20 0.033(3) 0.030(3) 0.040(3) -0.002(3) 0.013(3) -0.003(2)
C21 0.052(4) 0.081(5) 0.059(5) 0.017(4) 0.031(4) 0.006(4)
C22 0.096(6) 0.056(4) 0.036(4) -0.014(3) 0.018(4) -0.007(4)
C23 0.056(4) 0.049(4) 0.043(4) 0.009(3) 0.019(3) 0.006(3)
C24 0.044(3) 0.047(4) 0.031(3) 0.000(3) 0.015(3) 0.001(3)
C25 0.033(3) 0.029(3) 0.030(3) -0.007(2) 0.011(2) -0.007(2)
C26 0.049(9) 0.116(14) 0.059(10) -0.005(9) 0.001(7) 0.011(9)
C28 0.020(7) 0.057(10) 0.087(12) -0.004(9) 0.007(7) 0.008(7)
C29 0.033(3) 0.100(5) 0.047(4) -0.012(4) 0.003(3) 0.025(4)
C30 0.023(3) 0.056(4) 0.035(3) -0.008(3) 0.003(2) 0.004(3)
C31 0.085(6) 0.038(4) 0.039(4) 0.006(3) -0.006(4) 0.017(4)
C32 0.059(5) 0.046(4) 0.074(5) -0.013(4) 0.025(4) 0.014(4)
C33 0.050(4) 0.039(3) 0.044(4) -0.003(3) 0.012(3) 0.004(3)
C34 0.043(3) 0.028(3) 0.033(3) -0.004(2) 0.008(3) 0.013(3)
C35 0.026(3) 0.034(3) 0.032(3) 0.004(2) 0.012(2) 0.009(2)
C36 0.050(4) 0.135(8) 0.058(5) 0.039(5) 0.035(4) 0.016(5)
C37 0.069(6) 0.089(6) 0.128(9) -0.026(6) 0.069(6) 0.008(5)
C38 0.034(4) 0.102(6) 0.056(5) 0.003(4) 0.021(3) -0.012(4)
C39 0.025(3) 0.062(4) 0.046(4) 0.005(3) 0.017(3) 0.008(3)
C40 0.026(3) 0.038(3) 0.036(3) 0.005(3) 0.016(2) 0.001(2)
C41 0.050(4) 0.072(5) 0.035(4) -0.006(3) 0.000(3) 0.018(4)
C42 0.060(4) 0.053(4) 0.037(4) -0.008(3) 0.008(3) 0.019(3)
C43 0.068(5) 0.071(5) 0.038(4) 0.014(4) 0.022(4) 0.013(4)
C44 0.039(3) 0.048(4) 0.025(3) -0.001(3) 0.006(3) 0.009(3)
C45 0.035(3) 0.036(3) 0.028(3) 0.005(2) 0.007(2) 0.009(3)
C46 0.123(9) 0.051(5) 0.145(9) -0.002(6) -0.021(7) -0.023(6)
C47 0.127(10) 0.131(9) 0.180(12) -0.033(9) 0.066(9) 0.024(8)
C48 0.173(11) 0.054(5) 0.130(9) 0.031(6) -0.016(8) -0.013(6)
C49 0.076(6) 0.047(4) 0.082(6) 0.006(4) 0.008(5) 0.002(4)
C50 0.046(4) 0.040(4) 0.054(4) 0.010(3) 0.013(3) -0.007(3)
C51 0.097(7) 0.082(6) 0.071(6) 0.033(5) 0.040(5) 0.019(5)
C52 0.076(5) 0.067(5) 0.088(5) 0.015(4) 0.050(4) -0.014(4)
C53 0.163(9) 0.186(9) 0.179(9) 0.008(7) 0.060(7) -0.057(7)
C54 0.159(12) 0.193(13) 0.225(14) 0.033(11) 0.088(11) -0.031(10)
O35 0.056(3) 0.047(3) 0.042(3) -0.010(2) 0.013(2) -0.019(2)
O36 0.083(4) 0.058(3) 0.059(3) -0.018(3) 0.030(3) -0.036(3)
C55 0.058(5) 0.054(4) 0.100(7) -0.039(5) 0.028(5) -0.007(4)
C56 0.078(7) 0.082(7) 0.135(10) -0.055(7) -0.036(7) 0.011(6)
C57 0.143(10) 0.129(9) 0.138(10) -0.079(8) 0.098(9) -0.102(8)
C58 0.034(3) 0.041(4) 0.072(5) -0.017(3) 0.021(3) -0.012(3)
C59 0.033(3) 0.044(4) 0.049(4) -0.009(3) 0.013(3) -0.001(3)
O37 0.092(5) 0.092(4) 0.101(5) 0.011(4) 0.045(4) -0.032(4)
O38 0.151(6) 0.137(6) 0.149(6) 0.001(5) 0.094(5) -0.036(5)
C60 0.138(10) 0.151(10) 0.079(7) -0.017(7) 0.029(7) -0.085(8)
C61 0.152(8) 0.107(7) 0.166(8) 0.019(6) 0.096(7) -0.006(6)
C62 0.102(6) 0.129(7) 0.104(7) 0.008(6) 0.058(5) -0.010(6)
C63 0.129(10) 0.125(9) 0.167(11) 0.029(9) 0.054(9) -0.005(8)
C26A 0.037(7) 0.077(10) 0.043(8) -0.007(7) -0.004(6) 0.002(7)
C27A 0.088(13) 0.102(14) 0.113(16) -0.005(13) -0.018(11) 0.017(11)
C28A 0.065(14) 0.108(18) 0.118(17) -0.023(14) 0.006(11) 0.024(13)
O39 0.042(3) 0.050(3) 0.074(4) 0.024(3) 0.009(3) 0.003(2)
O40 0.045(3) 0.043(3) 0.052(3) 0.019(2) 0.012(2) 0.004(2)
C64 0.073(6) 0.086(6) 0.117(8) 0.056(6) 0.023(6) 0.000(5)
C65 0.108(7) 0.070(5) 0.088(7) 0.034(5) 0.044(6) 0.051(5)
C66 0.116(8) 0.066(5) 0.057(5) 0.018(4) -0.007(5) 0.008(5)
C67 0.047(4) 0.039(3) 0.041(4) 0.012(3) 0.011(3) 0.004(3)
C68 0.049(4) 0.035(3) 0.038(3) 0.002(3) 0.015(3) 0.004(3)
O41 0.052(3) 0.047(3) 0.075(4) -0.002(3) 0.041(3) -0.005(2)
O42 0.059(3) 0.048(3) 0.088(4) 0.002(3) 0.045(3) -0.002(2)
C69 0.161(11) 0.154(11) 0.249(14) 0.072(10) 0.159(11) 0.021(9)
C70 0.127(9) 0.238(13) 0.138(10) -0.072(10) 0.102(8) -0.064(9)
C71 0.050(5) 0.238(13) 0.110(8) 0.050(9) 0.046(6) 0.015(7)
C72 0.053(4) 0.064(5) 0.078(6) 0.010(4) 0.044(4) 0.003(4)
C73 0.035(3) 0.059(4) 0.051(4) 0.007(3) 0.020(3) -0.001(3)

loop_
_atom_type_symbol
_atom_type_description
_atom_type_scat_dispersion_real
_atom_type_scat_dispersion_imag
_atom_type_scat_source
C C 0.0033 0.0016 'International Tables Vol C Tables 4.2.6.8 and 6.1.1.4'
H H 0.0000 0.0000 'International Tables Vol C Tables 4.2.6.8 and 6.1.1.4'
Ca Ca 0.2262 0.3064 'International Tables Vol C Tables 4.2.6.8 and 6.1.1.4'
Mn Mn 0.3368 0.7283 'International Tables Vol C Tables 4.2.6.8 and 6.1.1.4'
O O 0.0106 0.0060 'International Tables Vol C Tables 4.2.6.8 and 6.1.1.4'

loop_
_geom_angle_atom_site_label_1
_geom_angle_atom_site_label_2
_geom_angle_atom_site_label_3
_geom_angle
Mn2 Mn1 Ca1 67.98(4)
Mn2 Mn1 Ca2 66.77(3)
Ca2 Mn1 Ca1 62.25(3)
O1 Mn1 Mn2 134.53(12)
O1 Mn1 Ca1 137.07(12)
O1 Mn1 Ca2 91.27(12)
O1 Mn1 O18 87.49(16)
O3 Mn1 Mn2 134.26(13)
O3 Mn1 Ca1 88.42(13)
O3 Mn1 Ca2 135.88(13)
O3 Mn1 O1 89.54(17)
O3 Mn1 O18 87.76(17)
O18 Mn1 Mn2 83.58(11)
O18 Mn1 Ca1 135.23(12)
O18 Mn1 Ca2 136.34(11)
O19 Mn1 Mn2 94.19(11)
O19 Mn1 Ca1 43.14(11)
O19 Mn1 Ca2 42.34(11)
O19 Mn1 O1 94.28(16)
O19 Mn1 O3 93.62(17)
O19 Mn1 O18 177.76(16)
O19 Mn1 O26 89.69(17)
O19 Mn1 O27 89.42(16)
O26 Mn1 Mn2 42.18(12)
O26 Mn1 Ca1 47.22(12)
O26 Mn1 Ca2 89.82(12)
O26 Mn1 O1 175.18(17)
O26 Mn1 O3 92.94(17)
O26 Mn1 O18 88.48(17)
O26 Mn1 O27 84.81(16)
O27 Mn1 Mn2 43.07(11)
O27 Mn1 Ca1 92.27(11)
O27 Mn1 Ca2 47.30(11)
O27 Mn1 O1 92.48(16)
O27 Mn1 O3 176.21(18)
O27 Mn1 O18 89.13(16)
Mn1 Mn2 Ca1 66.86(3)
Mn1 Mn2 Ca2 67.11(3)
Ca2 Mn2 Ca1 62.04(3)
O14 Mn2 Mn1 134.23(12)
O14 Mn2 Ca1 90.28(12)
O14 Mn2 Ca2 136.86(12)
O14 Mn2 O16 89.29(16)
O14 Mn2 O17 86.84(16)
O16 Mn2 Mn1 135.00(12)
O16 Mn2 Ca1 135.84(11)
O16 Mn2 Ca2 89.65(11)
O17 Mn2 Mn1 83.55(11)
O17 Mn2 Ca1 134.83(12)
O17 Mn2 Ca2 136.26(12)
O17 Mn2 O16 89.23(16)
O25 Mn2 Mn1 93.70(11)
O25 Mn2 Ca1 43.06(11)
O25 Mn2 Ca2 42.20(11)
O25 Mn2 O14 94.82(16)
O25 Mn2 O16 93.02(15)
O25 Mn2 O17 177.22(16)
O25 Mn2 O26 88.99(16)
O25 Mn2 O27 89.38(16)
O26 Mn2 Mn1 42.10(12)
O26 Mn2 Ca1 46.44(12)
O26 Mn2 Ca2 90.05(12)
O26 Mn2 O14 93.21(17)
O26 Mn2 O16 176.66(17)
O26 Mn2 O17 88.69(16)
O26 Mn2 O27 85.02(16)
O27 Mn2 Mn1 43.37(11)
O27 Mn2 Ca1 91.54(11)
O27 Mn2 Ca2 47.48(11)
O27 Mn2 O14 175.42(17)
O27 Mn2 O16 92.33(16)
O27 Mn2 O17 88.89(16)
Mn4 Mn3 Ca1 66.97(3)
Mn4 Mn3 Ca2 66.98(3)
Ca2 Mn3 Ca1 62.15(3)
O12 Mn3 Mn4 83.84(12)
O12 Mn3 Ca1 133.95(13)
O12 Mn3 Ca2 137.39(12)
O12 Mn3 O13 87.40(17)
O12 Mn3 O15 88.58(16)
O13 Mn3 Mn4 135.93(13)
O13 Mn3 Ca1 89.88(12)
O13 Mn3 Ca2 135.16(12)
O15 Mn3 Mn4 134.07(12)
O15 Mn3 Ca1 137.32(11)
O15 Mn3 Ca2 90.31(11)
O15 Mn3 O13 88.56(17)
O23 Mn3 Mn4 42.16(12)
O23 Mn3 Ca1 45.92(12)
O23 Mn3 Ca2 89.56(11)
O23 Mn3 O12 88.50(17)
O23 Mn3 O13 94.66(17)
O23 Mn3 O15 175.55(17)
O23 Mn3 O24 84.77(16)
O24 Mn3 Mn4 43.03(11)
O24 Mn3 Ca1 92.03(11)
O24 Mn3 Ca2 48.11(11)
O24 Mn3 O12 89.35(16)
O24 Mn3 O13 176.71(16)
O24 Mn3 O15 91.84(16)
O25 Mn3 Mn4 93.69(12)
O25 Mn3 Ca1 44.00(11)
O25 Mn3 Ca2 41.38(11)
O25 Mn3 O12 177.46(17)
O25 Mn3 O13 93.97(16)
O25 Mn3 O15 93.59(16)
O25 Mn3 O23 89.25(16)
O25 Mn3 O24 89.26(16)
Mn3 Mn4 Ca1 67.39(3)
Mn3 Mn4 Ca2 67.06(3)
Ca2 Mn4 Ca1 62.28(3)
O8 Mn4 Mn3 134.98(13)
O8 Mn4 Ca1 89.20(13)
O8 Mn4 Ca2 135.54(12)
O8 Mn4 O10 88.66(17)
O8 Mn4 O11 87.75(17)
O10 Mn4 Mn3 134.96(12)
O10 Mn4 Ca1 136.42(11)
O10 Mn4 Ca2 90.39(11)
O11 Mn4 Mn3 83.14(12)
O11 Mn4 Ca1 134.00(13)
O11 Mn4 Ca2 136.70(12)
O11 Mn4 O10 89.39(16)
O22 Mn4 Mn3 93.69(12)
O22 Mn4 Ca1 43.59(12)
O22 Mn4 Ca2 41.50(11)
O22 Mn4 O8 94.18(16)
O22 Mn4 O10 93.22(16)
O22 Mn4 O11 176.79(17)
O22 Mn4 O23 89.13(16)
O22 Mn4 O24 89.43(15)
O23 Mn4 Mn3 41.87(12)
O23 Mn4 Ca1 46.30(11)
O23 Mn4 Ca2 89.46(12)
O23 Mn4 O8 94.04(17)
O23 Mn4 O10 176.28(16)
O23 Mn4 O11 88.17(17)
O23 Mn4 O24 84.38(16)
O24 Mn4 Mn3 42.93(11)
O24 Mn4 Ca1 92.31(11)
O24 Mn4 Ca2 48.18(11)
O24 Mn4 O8 176.05(16)
O24 Mn4 O10 92.75(16)
O24 Mn4 O11 88.58(16)
Mn6 Mn5 Ca1 67.75(3)
Mn6 Mn5 Ca2 67.03(3)
Ca2 Mn5 Ca1 62.13(3)
O6 Mn5 Mn6 83.65(12)
O6 Mn5 Ca1 135.84(13)
O6 Mn5 Ca2 135.98(11)
O7 Mn5 Mn6 135.75(13)
O7 Mn5 Ca1 90.06(13)
O7 Mn5 Ca2 136.02(12)
O7 Mn5 O6 87.89(16)
O7 Mn5 O9 88.31(17)
O9 Mn5 Mn6 134.35(12)
O9 Mn5 Ca1 136.34(12)
O9 Mn5 Ca2 90.24(11)
O9 Mn5 O6 87.70(16)
O20 Mn5 Mn6 42.03(11)
O20 Mn5 Ca1 47.74(11)
O20 Mn5 Ca2 90.41(11)
O20 Mn5 O6 88.48(17)
O20 Mn5 O7 94.57(17)
O20 Mn5 O9 175.12(16)
O20 Mn5 O21 84.81(16)
O21 Mn5 Mn6 43.14(12)
O21 Mn5 Ca1 92.19(12)
O21 Mn5 Ca2 47.65(11)
O21 Mn5 O6 88.47(16)
O21 Mn5 O7 176.32(16)
O21 Mn5 O9 92.06(16)
O22 Mn5 Mn6 93.67(11)
O22 Mn5 Ca1 42.86(12)
O22 Mn5 Ca2 41.82(11)
O22 Mn5 O6 177.27(16)
O22 Mn5 O7 94.44(16)
O22 Mn5 O9 93.80(16)
O22 Mn5 O20 89.90(16)
O22 Mn5 O21 89.19(15)
Mn5 Mn6 Ca1 67.01(4)
Mn5 Mn6 Ca2 66.85(3)
Ca2 Mn6 Ca1 61.90(3)
O2 Mn6 Mn5 134.71(13)
O2 Mn6 Ca1 136.20(11)
O2 Mn6 Ca2 90.09(11)
O4 Mn6 Mn5 135.93(13)
O4 Mn6 Ca1 90.33(12)
O4 Mn6 Ca2 135.63(12)
O4 Mn6 O2 88.02(17)
O5 Mn6 Mn5 83.26(12)
O5 Mn6 Ca1 135.06(12)
O5 Mn6 Ca2 135.67(13)
O5 Mn6 O2 88.67(16)
O5 Mn6 O4 88.61(17)
O19 Mn6 Mn5 93.10(12)
O19 Mn6 Ca1 42.35(11)
O19 Mn6 Ca2 42.09(11)
O19 Mn6 O2 94.10(16)
O19 Mn6 O4 93.85(16)
O19 Mn6 O5 176.35(17)
O19 Mn6 O20 89.00(16)
O19 Mn6 O21 89.26(16)
O20 Mn6 Mn5 41.97(12)
O20 Mn6 Ca1 47.22(12)
O20 Mn6 Ca2 90.23(11)
O20 Mn6 O2 175.71(17)
O20 Mn6 O4 94.72(17)
O20 Mn6 O5 88.11(16)
O20 Mn6 O21 84.72(16)
O21 Mn6 Mn5 43.10(11)
O21 Mn6 Ca1 91.57(11)
O21 Mn6 Ca2 47.53(11)
O21 Mn6 O2 92.36(16)
O21 Mn6 O4 176.83(16)
O21 Mn6 O5 88.25(16)
Mn4 Ca1 Mn3 45.64(3)
O19 Ca1 Mn3 97.56(9)
O19 Ca1 Mn4 97.49(9)
O19 Ca1 O20 59.14(11)
O19 Ca1 O23 119.01(12)
O19 Ca1 O25 71.74(11)
O19 Ca1 O26 59.82(12)
O19 Ca1 C50 113.60(17)
O20 Ca1 Mn3 124.83(9)
O20 Ca1 Mn4 85.55(9)
O20 Ca1 C50 69.12(17)
O22 Ca1 Mn3 65.63(8)
O22 Ca1 Mn4 30.03(8)
O22 Ca1 O19 71.35(12)
O22 Ca1 O20 59.70(11)
O22 Ca1 O23 60.30(11)
O22 Ca1 O25 71.49(12)
O22 Ca1 O26 118.06(12)
O22 Ca1 C50 114.86(18)
O23 Ca1 Mn3 30.32(8)
O23 Ca1 Mn4 30.72(8)
O23 Ca1 O20 115.10(12)
O23 Ca1 O26 113.74(12)
O23 Ca1 C50 119.02(18)
O25 Ca1 Mn3 29.75(8)
O25 Ca1 Mn4 65.48(9)
O25 Ca1 O20 118.37(12)
O25 Ca1 O23 59.69(12)
O25 Ca1 O26 59.17(12)
O25 Ca1 C50 172.46(18)
O26 Ca1 Mn3 84.72(9)
O26 Ca1 Mn4 124.21(9)
O26 Ca1 O20 114.28(12)
O26 Ca1 C50 118.11(18)
O28 Ca1 Mn3 161.24(13)
O28 Ca1 Mn4 143.88(13)
O28 Ca1 O19 96.36(14)
O28 Ca1 O20 73.40(15)
O28 Ca1 O22 131.32(15)
O28 Ca1 O23 143.31(15)
O28 Ca1 O25 150.59(16)
O28 Ca1 O26 91.49(15)
O28 Ca1 O30 78.15(17)
O28 Ca1 C50 27.20(18)
O29 Ca1 Mn3 121.84(13)
O29 Ca1 Mn4 91.62(13)
O29 Ca1 O19 130.72(15)
O29 Ca1 O20 73.58(15)
O29 Ca1 O22 97.44(15)
O29 Ca1 O23 91.98(15)
O29 Ca1 O25 151.58(15)
O29 Ca1 O26 143.00(15)
O29 Ca1 O28 54.74(17)
O29 Ca1 O30 80.77(18)
O29 Ca1 C50 27.70(18)
O30 Ca1 Mn3 83.09(12)
O30 Ca1 Mn4 112.13(13)
O30 Ca1 O19 136.77(16)
O30 Ca1 O20 149.30(15)
O30 Ca1 O22 142.11(15)
O30 Ca1 O23 81.87(15)
O30 Ca1 O25 92.16(15)
O30 Ca1 O26 77.34(15)
O30 Ca1 C50 80.3(2)
C50 Ca1 Mn3 147.55(16)
C50 Ca1 Mn4 117.69(16)
Mn1 Ca2 Mn5 96.60(3)
Mn2 Ca2 Mn1 46.13(3)
Mn2 Ca2 Mn5 119.59(4)
O19 Ca2 Mn1 30.12(9)
O19 Ca2 Mn2 67.28(9)
O19 Ca2 Mn5 66.48(9)
O19 Ca2 O21 61.52(12)
O19 Ca2 O24 122.78(12)
O19 Ca2 O27 61.92(12)
O19 Ca2 O32 139.32(14)
O19 Ca2 O33 88.57(13)
O21 Ca2 Mn1 87.25(9)
O21 Ca2 Mn2 128.59(9)
O21 Ca2 Mn5 31.85(8)
O21 Ca2 O24 116.62(11)
O22 Ca2 Mn1 99.76(9)
O22 Ca2 Mn2 100.48(9)
O22 Ca2 Mn5 29.98(8)
O22 Ca2 O19 73.88(12)
O22 Ca2 O21 61.67(11)
O22 Ca2 O24 61.37(11)
O22 Ca2 O25 74.62(12)
O22 Ca2 O27 123.66(12)
O22 Ca2 O32 139.00(13)
O22 Ca2 O33 137.90(13)
O22 Ca2 O34 88.32(13)
O24 Ca2 Mn1 127.48(9)
O24 Ca2 Mn2 86.96(9)
O24 Ca2 Mn5 87.09(8)
O25 Ca2 Mn1 66.88(9)
O25 Ca2 Mn2 30.16(9)
O25 Ca2 Mn5 100.52(9)
O25 Ca2 O19 74.69(12)
O25 Ca2 O21 124.14(12)
O25 Ca2 O24 60.98(12)
O25 Ca2 O27 61.81(12)
O25 Ca2 O32 90.52(13)
O25 Ca2 O33 137.70(14)
O25 Ca2 O34 137.77(14)
O27 Ca2 Mn1 31.93(8)
O27 Ca2 Mn2 31.83(8)
O27 Ca2 Mn5 128.16(8)
O27 Ca2 O21 116.57(12)
O27 Ca2 O24 116.63(12)
O32 Ca2 Mn1 109.21(10)
O32 Ca2 Mn2 80.87(10)
O32 Ca2 Mn5 154.18(11)
O32 Ca2 O21 145.34(13)
O32 Ca2 O24 77.92(12)
O32 Ca2 O27 77.62(13)
O33 Ca2 Mn1 79.13(10)
O33 Ca2 Mn2 107.54(11)
O33 Ca2 Mn5 107.93(10)
O33 Ca2 O21 76.29(12)
O33 Ca2 O24 148.65(13)
O33 Ca2 O27 75.98(13)
O33 Ca2 O32 77.24(13)
O34 Ca2 Mn1 155.28(11)
O34 Ca2 Mn2 155.15(11)
O34 Ca2 Mn5 78.79(10)
O34 Ca2 O19 137.51(13)
O34 Ca2 O21 76.03(13)
O34 Ca2 O24 76.88(13)
O34 Ca2 O27 148.03(13)
O34 Ca2 O32 77.41(14)
O34 Ca2 O33 79.29(14)
C5 O1 Mn1 132.4(4)
C5 O2 Mn6 130.7(4)
C10 O3 Mn1 130.8(4)
C10 O4 Mn6 131.5(4)
C15 O5 Mn6 123.8(4)
C15 O6 Mn5 123.7(4)
C20 O7 Mn5 131.8(4)
C20 O8 Mn4 131.4(4)
C25 O9 Mn5 131.8(4)
C25 O10 Mn4 131.7(4)
C30 O11 Mn4 124.2(4)
C30 O12 Mn3 123.8(4)
C40 O13 Mn3 131.5(4)
C40 O14 Mn2 131.1(4)
C35 O15 Mn3 131.7(3)
C35 O16 Mn2 131.3(4)
C45 O17 Mn2 123.3(4)
C45 O18 Mn1 123.3(3)
Mn1 O19 Ca1 107.15(16)
Mn1 O19 Ca2 107.54(16)
Mn6 O19 Mn1 127.17(19)
Mn6 O19 Ca1 108.46(16)
Mn6 O19 Ca2 107.99(16)
Ca2 O19 Ca1 93.26(12)
Mn5 O20 Mn6 96.01(17)
Mn5 O20 Ca1 101.74(14)
Mn6 O20 Ca1 102.49(15)
Mn5 O21 Mn6 93.77(16)
Mn5 O21 Ca2 100.50(14)
Mn6 O21 Ca2 100.65(15)
Mn4 O22 Ca1 106.38(16)
Mn4 O22 Ca2 108.72(16)
Mn5 O22 Mn4 127.2(2)
Mn5 O22 Ca1 107.56(16)
Mn5 O22 Ca2 108.20(15)
Ca2 O22 Ca1 93.62(12)
Mn3 O23 Mn4 95.96(17)
Mn3 O23 Ca1 103.76(16)
Mn4 O23 Ca1 102.98(15)
Mn3 O24 Mn4 94.04(16)
Mn3 O24 Ca2 100.26(15)
Mn4 O24 Ca2 100.08(14)
Mn2 O25 Ca1 107.61(16)
Mn2 O25 Ca2 107.64(16)
Mn3 O25 Mn2 127.7(2)
Mn3 O25 Ca1 106.24(16)
Mn3 O25 Ca2 109.13(16)
Ca2 O25 Ca1 92.96(12)
Mn1 O26 Mn2 95.73(17)
Mn1 O26 Ca1 102.27(16)
Mn2 O26 Ca1 103.43(16)
Mn1 O27 Ca2 100.77(15)
Mn2 O27 Mn1 93.56(16)
Mn2 O27 Ca2 100.69(15)
C50 O28 Ca1 91.3(4)
C50 O29 Ca1 91.2(4)
C52 O30 Ca1 127.8(5)
C52 O31 C53 115.4(10)
Ca2 O32 H32A 111.0
Ca2 O32 H32B 110.7
H32A O32 H32B 107.8
Ca2 O33 H33A 110.3
Ca2 O33 H33B 111.0
H33A O33 H33B 107.9
Ca2 O34 H34A 110.1
Ca2 O34 H34B 110.4
H34A O34 H34B 108.6
H1A C1 H1B 109.5
H1A C1 H1C 109.5
H1B C1 H1C 109.5
C4 C1 H1A 109.5
C4 C1 H1B 109.5
C4 C1 H1C 109.5
H2A C2 H2B 109.5
H2A C2 H2C 109.5
H2B C2 H2C 109.5
C4 C2 H2A 109.5
C4 C2 H2B 109.5
C4 C2 H2C 109.5
H3A C3 H3B 109.5
H3A C3 H3C 109.5
H3B C3 H3C 109.5
C4 C3 H3A 109.5
C4 C3 H3B 109.5
C4 C3 H3C 109.5
C1 C4 C3 110.1(6)
C2 C4 C1 110.7(6)
C2 C4 C3 110.1(6)
C2 C4 C5 110.6(5)
C5 C4 C1 105.2(5)
C5 C4 C3 109.9(5)
O1 C5 O2 126.2(5)
O1 C5 C4 117.0(5)
O2 C5 C4 116.5(5)
H6A C6 H6B 109.5
H6A C6 H6C 109.5
H6B C6 H6C 109.5
C9 C6 H6A 109.5
C9 C6 H6B 109.5
C9 C6 H6C 109.5
H7A C7 H7B 109.5
H7A C7 H7C 109.5
H7B C7 H7C 109.5
C9 C7 H7A 109.5
C9 C7 H7B 109.5
C9 C7 H7C 109.5
H8A C8 H8B 109.5
H8A C8 H8C 109.5
H8B C8 H8C 109.5
C9 C8 H8A 109.5
C9 C8 H8B 109.5
C9 C8 H8C 109.5
C6 C9 C8 110.0(7)
C6 C9 C10 110.2(6)
C7 C9 C6 112.0(7)
C7 C9 C8 107.7(7)
C7 C9 C10 107.6(6)
C10 C9 C8 109.3(6)
O3 C10 C9 114.6(6)
O4 C10 O3 126.7(5)
O4 C10 C9 118.6(5)
H11A C11 H11B 109.5
H11A C11 H11C 109.5
H11B C11 H11C 109.5
C14 C11 H11A 109.5
C14 C11 H11B 109.5
C14 C11 H11C 109.5
H12A C12 H12B 109.5
H12A C12 H12C 109.5
H12B C12 H12C 109.5
C14 C12 H12A 109.5
C14 C12 H12B 109.5
C14 C12 H12C 109.5
H13A C13 H13B 109.5
H13A C13 H13C 109.5
H13B C13 H13C 109.5
C14 C13 H13A 109.5
C14 C13 H13B 109.5
C14 C13 H13C 109.5
C11 C14 C12 111.5(7)
C11 C14 C13 110.0(7)
C12 C14 C13 110.1(6)
C15 C14 C11 109.2(5)
C15 C14 C12 105.4(6)
C15 C14 C13 110.5(6)
O5 C15 C14 117.6(5)
O6 C15 O5 125.5(5)
O6 C15 C14 117.0(6)
H16A C16 H16B 109.5
H16A C16 H16C 109.5
H16B C16 H16C 109.5
C19 C16 H16A 109.5
C19 C16 H16B 109.5
C19 C16 H16C 109.5
H17A C17 H17B 109.5
H17A C17 H17C 109.5
H17B C17 H17C 109.5
C19 C17 H17A 109.5
C19 C17 H17B 109.5
C19 C17 H17C 109.5
H18A C18 H18B 109.5
H18A C18 H18C 109.5
H18B C18 H18C 109.5
C19 C18 H18A 109.5
C19 C18 H18B 109.5
C19 C18 H18C 109.5
C16 C19 C18 110.5(7)
C16 C19 C20 110.9(6)
C17 C19 C16 110.3(7)
C17 C19 C18 108.9(7)
C17 C19 C20 108.0(6)
C18 C19 C20 108.1(6)
O7 C20 O8 126.4(5)
O7 C20 C19 118.2(5)
O8 C20 C19 115.3(5)
H21A C21 H21B 109.5
H21A C21 H21C 109.5
H21B C21 H21C 109.5
C24 C21 H21A 109.5
C24 C21 H21B 109.5
C24 C21 H21C 109.5
H22A C22 H22B 109.5
H22A C22 H22C 109.5
H22B C22 H22C 109.5
C24 C22 H22A 109.5
C24 C22 H22B 109.5
C24 C22 H22C 109.5
H23A C23 H23B 109.5
H23A C23 H23C 109.5
H23B C23 H23C 109.5
C24 C23 H23A 109.5
C24 C23 H23B 109.5
C24 C23 H23C 109.5
C21 C24 C22 109.3(6)
C21 C24 C25 110.5(5)
C22 C24 C25 105.4(5)
C23 C24 C21 110.0(6)
C23 C24 C22 111.2(6)
C23 C24 C25 110.5(5)
O9 C25 O10 126.0(5)
O9 C25 C24 116.4(5)
O10 C25 C24 117.5(5)
H26A C26 H26B 109.5
H26A C26 H26C 109.5
H26B C26 H26C 109.5
C29 C26 H26A 109.5
C29 C26 H26B 109.5
C29 C26 H26C 109.5
H27A C27 H27B 109.5
H27A C27 H27C 109.5
H27B C27 H27C 109.5
C29 C27 H27A 109.5
C29 C27 H27B 109.5
C29 C27 H27C 109.5
H28A C28 H28B 109.5
H28A C28 H28C 109.5
H28B C28 H28C 109.5
C29 C28 H28A 109.5
C29 C28 H28B 109.5
C29 C28 H28C 109.5
C26 C29 C27 102.3(11)
C28 C29 C26 123.5(13)
C28 C29 C27 105.6(11)
C30 C29 C26 110.2(8)
C30 C29 C27 105.6(8)
C30 C29 C28 108.0(10)
C30 C29 C26A 106.3(7)
C30 C29 C28A 111.1(14)
C27A C29 C30 107.7(10)
C27A C29 C26A 110.5(12)
C27A C29 C28A 118.3(15)
C28A C29 C26A 102.3(14)
O11 C30 O12 124.9(5)
O11 C30 C29 118.6(5)
O12 C30 C29 116.6(5)
H31A C31 H31B 109.5
H31A C31 H31C 109.5
H31B C31 H31C 109.5
C34 C31 H31A 109.5
C34 C31 H31B 109.5
C34 C31 H31C 109.5
H32C C32 H32D 109.5
H32C C32 H32E 109.5
H32D C32 H32E 109.5
C34 C32 H32C 109.5
C34 C32 H32D 109.5
C34 C32 H32E 109.5
H33C C33 H33D 109.5
H33C C33 H33E 109.5
H33D C33 H33E 109.5
C34 C33 H33C 109.5
C34 C33 H33D 109.5
C34 C33 H33E 109.5
C31 C34 C32 109.9(6)
C31 C34 C35 110.3(5)
C33 C34 C31 109.8(6)
C33 C34 C32 110.0(5)
C33 C34 C35 111.5(5)
C35 C34 C32 105.2(5)
O15 C35 O16 125.7(5)
O15 C35 C34 117.1(5)
O16 C35 C34 117.0(5)
H36A C36 H36B 109.5
H36A C36 H36C 109.5
H36B C36 H36C 109.5
C39 C36 H36A 109.5
C39 C36 H36B 109.5
C39 C36 H36C 109.5
H37A C37 H37B 109.5
H37A C37 H37C 109.5
H37B C37 H37C 109.5
C39 C37 H37A 109.5
C39 C37 H37B 109.5
C39 C37 H37C 109.5
H38A C38 H38B 109.5
H38A C38 H38C 109.5
H38B C38 H38C 109.5
C39 C38 H38A 109.5
C39 C38 H38B 109.5
C39 C38 H38C 109.5
C36 C39 C37 109.5(7)
C38 C39 C36 110.3(6)
C38 C39 C37 110.0(6)
C38 C39 C40 110.9(5)
C40 C39 C36 111.7(5)
C40 C39 C37 104.3(5)
O13 C40 O14 126.4(5)
O13 C40 C39 118.6(5)
O14 C40 C39 114.9(5)
H41A C41 H41B 109.5
H41A C41 H41C 109.5
H41B C41 H41C 109.5
C44 C41 H41A 109.5
C44 C41 H41B 109.5
C44 C41 H41C 109.5
H42A C42 H42B 109.5
H42A C42 H42C 109.5
H42B C42 H42C 109.5
C44 C42 H42A 109.5
C44 C42 H42B 109.5
C44 C42 H42C 109.5
H43A C43 H43B 109.5
H43A C43 H43C 109.5
H43B C43 H43C 109.5
C44 C43 H43A 109.5
C44 C43 H43B 109.5
C44 C43 H43C 109.5
C41 C44 C43 110.3(6)
C41 C44 C45 110.0(5)
C42 C44 C41 110.9(6)
C42 C44 C43 110.8(6)
C42 C44 C45 108.7(5)
C43 C44 C45 106.0(5)
O17 C45 C44 116.0(5)
O18 C45 O17 126.0(5)
O18 C45 C44 118.0(5)
H46A C46 H46B 109.5
H46A C46 H46C 109.5
H46B C46 H46C 109.5
C49 C46 H46A 109.5
C49 C46 H46B 109.5
C49 C46 H46C 109.5
H47A C47 H47B 109.5
H47A C47 H47C 109.5
H47B C47 H47C 109.5
C49 C47 H47A 109.5
C49 C47 H47B 109.5
C49 C47 H47C 109.5
H48A C48 H48B 109.5
H48A C48 H48C 109.5
H48B C48 H48C 109.5
C49 C48 H48A 109.5
C49 C48 H48B 109.5
C49 C48 H48C 109.5
C46 C49 C47 111.9(10)
C46 C49 C50 111.2(7)
C47 C49 C50 103.1(8)
C48 C49 C46 107.7(9)
C48 C49 C47 112.6(10)
C48 C49 C50 110.3(8)
O28 C50 Ca1 61.5(3)
O28 C50 O29 122.0(6)
O28 C50 C49 119.5(7)
O29 C50 Ca1 61.1(3)
O29 C50 C49 118.4(7)
C49 C50 Ca1 169.8(6)
H51A C51 H51B 109.5
H51A C51 H51C 109.5
H51B C51 H51C 109.5
C52 C51 H51A 109.5
C52 C51 H51B 109.5
C52 C51 H51C 109.5
O30 C52 O31 123.1(10)
O30 C52 C51 125.3(8)
O31 C52 C51 111.5(8)
O31 C53 H53A 109.1
O31 C53 H53B 109.1
H53A C53 H53B 107.8
C54 C53 O31 112.5(15)
C54 C53 H53A 109.1
C54 C53 H53B 109.1
C53 C54 H54A 109.5
C53 C54 H54B 109.5
C53 C54 H54C 109.5
H54A C54 H54B 109.5
H54A C54 H54C 109.5
H54B C54 H54C 109.5
C59 O35 H35 109.5
H55A C55 H55B 109.5
H55A C55 H55C 109.5
H55B C55 H55C 109.5
C58 C55 H55A 109.5
C58 C55 H55B 109.5
C58 C55 H55C 109.5
H56A C56 H56B 109.5
H56A C56 H56C 109.5
H56B C56 H56C 109.5
C58 C56 H56A 109.5
C58 C56 H56B 109.5
C58 C56 H56C 109.5
H57A C57 H57B 109.5
H57A C57 H57C 109.5
H57B C57 H57C 109.5
C58 C57 H57A 109.5
C58 C57 H57B 109.5
C58 C57 H57C 109.5
C55 C58 C56 108.1(7)
C55 C58 C59 109.4(5)
C57 C58 C55 110.1(7)
C57 C58 C56 110.1(8)
C57 C58 C59 109.7(7)
C59 C58 C56 109.4(6)
O35 C59 C58 113.2(6)
O36 C59 O35 123.2(6)
O36 C59 C58 123.6(6)
C61 O38 C62 93.6(12)
H60A C60 H60B 109.5
H60A C60 H60C 109.5
H60B C60 H60C 109.5
C61 C60 H60A 109.5
C61 C60 H60B 109.5
C61 C60 H60C 109.5
O37 C61 C60 117.9(13)
O38 C61 O37 152.0(19)
O38 C61 C60 89.8(13)
O38 C62 H62A 109.4
O38 C62 H62B 109.4
H62A C62 H62B 108.0
C63 C62 O38 111.3(10)
C63 C62 H62A 109.4
C63 C62 H62B 109.4
C62 C63 H63A 109.5
C62 C63 H63B 109.5
C62 C63 H63C 109.5
H63A C63 H63B 109.5
H63A C63 H63C 109.5
H63B C63 H63C 109.5
C29 C26A H26D 109.5
C29 C26A H26E 109.5
C29 C26A H26F 109.5
H26D C26A H26E 109.5
H26D C26A H26F 109.5
H26E C26A H26F 109.5
C29 C27A H27D 109.5
C29 C27A H27E 109.5
C29 C27A H27F 109.5
H27D C27A H27E 109.5
H27D C27A H27F 109.5
H27E C27A H27F 109.5
C29 C28A H28D 109.5
C29 C28A H28E 109.5
C29 C28A H28F 109.5
H28D C28A H28E 109.5
H28D C28A H28F 109.5
H28E C28A H28F 109.5
C68 O40 H40 109.5
H64A C64 H64B 109.5
H64A C64 H64C 109.5
H64B C64 H64C 109.5
C67 C64 H64A 109.5
C67 C64 H64B 109.5
C67 C64 H64C 109.5
H65A C65 H65B 109.5
H65A C65 H65C 109.5
H65B C65 H65C 109.5
C67 C65 H65A 109.5
C67 C65 H65B 109.5
C67 C65 H65C 109.5
H66A C66 H66B 109.5
H66A C66 H66C 109.5
H66B C66 H66C 109.5
C67 C66 H66A 109.5
C67 C66 H66B 109.5
C67 C66 H66C 109.5
C64 C67 C66 109.2(7)
C64 C67 C68 110.3(6)
C65 C67 C64 110.9(7)
C65 C67 C66 108.7(7)
C65 C67 C68 109.0(6)
C66 C67 C68 108.7(6)
O39 C68 O40 123.6(6)
O39 C68 C67 123.5(6)
O40 C68 C67 113.0(6)
C73 O41 H41 109.5
H69A C69 H69B 109.5
H69A C69 H69C 109.5
H69B C69 H69C 109.5
C72 C69 H69A 109.5
C72 C69 H69B 109.5
C72 C69 H69C 109.5
H70A C70 H70B 109.5
H70A C70 H70C 109.5
H70B C70 H70C 109.5
C72 C70 H70A 109.5
C72 C70 H70B 109.5
C72 C70 H70C 109.5
H71A C71 H71B 109.5
H71A C71 H71C 109.5
H71B C71 H71C 109.5
C72 C71 H71A 109.5
C72 C71 H71B 109.5
C72 C71 H71C 109.5
C69 C72 C70 105.9(10)
C69 C72 C73 110.6(7)
C70 C72 C73 110.2(7)
C71 C72 C69 114.0(10)
C71 C72 C70 107.7(9)
C71 C72 C73 108.4(7)
O41 C73 C72 114.3(6)
O42 C73 O41 123.3(6)
O42 C73 C72 122.4(6)

loop_
_geom_bond_atom_site_label_1
_geom_bond_atom_site_label_2
_geom_bond_distance
Mn1 Mn2 2.7017(12)
Mn1 Ca1 3.5037(17)
Mn1 Ca2 3.4525(15)
Mn1 O1 1.956(4)
Mn1 O3 1.948(4)
Mn1 O18 1.967(4)
Mn1 O19 1.817(4)
Mn1 O26 1.820(4)
Mn1 O27 1.859(3)
Mn2 Ca1 3.5325(16)
Mn2 Ca2 3.4438(15)
Mn2 O14 1.946(4)
Mn2 O16 1.985(4)
Mn2 O17 1.964(4)
Mn2 O25 1.816(4)
Mn2 O26 1.823(4)
Mn2 O27 1.849(4)
Mn3 Mn4 2.7082(12)
Mn3 Ca1 3.4970(15)
Mn3 Ca2 3.4693(15)
Mn3 O12 1.962(4)
Mn3 O13 1.970(4)
Mn3 O15 1.970(4)
Mn3 O23 1.818(4)
Mn3 O24 1.849(4)
Mn3 O25 1.808(4)
Mn4 Ca1 3.4862(16)
Mn4 Ca2 3.4673(15)
Mn4 O8 1.957(4)
Mn4 O10 1.985(4)
Mn4 O11 1.974(4)
Mn4 O22 1.818(3)
Mn4 O23 1.828(4)
Mn4 O24 1.853(4)
Mn5 Mn6 2.7091(14)
Mn5 Ca1 3.5116(16)
Mn5 Ca2 3.4561(14)
Mn5 O6 1.964(4)
Mn5 O7 1.956(4)
Mn5 O9 1.960(4)
Mn5 O20 1.822(4)
Mn5 O21 1.855(4)
Mn5 O22 1.818(3)
Mn6 Ca1 3.5306(16)
Mn6 Ca2 3.4606(14)
Mn6 O2 1.979(4)
Mn6 O4 1.972(4)
Mn6 O5 1.969(4)
Mn6 O19 1.815(3)
Mn6 O20 1.824(4)
Mn6 O21 1.856(4)
Ca1 O19 2.507(4)
Ca1 O20 2.654(4)
Ca1 O22 2.506(4)
Ca1 O23 2.586(4)
Ca1 O25 2.530(4)
Ca1 O26 2.632(4)
Ca1 O28 2.404(5)
Ca1 O29 2.393(5)
Ca1 O30 2.438(5)
Ca1 C50 2.734(7)
Ca2 O19 2.439(4)
Ca2 O21 2.598(4)
Ca2 O22 2.426(4)
Ca2 O24 2.625(4)
Ca2 O25 2.427(4)
Ca2 O27 2.583(4)
Ca2 O32 2.460(4)
Ca2 O33 2.441(4)
Ca2 O34 2.432(4)
O1 C5 1.258(7)
O2 C5 1.266(6)
O3 C10 1.275(7)
O4 C10 1.253(7)
O5 C15 1.274(7)
O6 C15 1.270(7)
O7 C20 1.261(7)
O8 C20 1.263(7)
O9 C25 1.261(7)
O10 C25 1.264(6)
O11 C30 1.271(7)
O12 C30 1.280(7)
O13 C40 1.259(7)
O14 C40 1.273(7)
O15 C35 1.266(6)
O16 C35 1.269(6)
O17 C45 1.274(6)
O18 C45 1.263(6)
O28 C50 1.250(8)
O29 C50 1.271(8)
O30 C52 1.219(9)
O31 C52 1.304(10)
O31 C53 1.455(16)
O32 H32A 0.8821
O32 H32B 0.8821
O33 H33A 0.8774
O33 H33B 0.8796
O34 H34A 0.8674
O34 H34B 0.8674
C1 H1A 0.9600
C1 H1B 0.9600
C1 H1C 0.9600
C1 C4 1.535(9)
C2 H2A 0.9600
C2 H2B 0.9600
C2 H2C 0.9600
C2 C4 1.518(9)
C3 H3A 0.9600
C3 H3B 0.9600
C3 H3C 0.9600
C3 C4 1.540(8)
C4 C5 1.527(8)
C6 H6A 0.9600
C6 H6B 0.9600
C6 H6C 0.9600
C6 C9 1.519(10)
C7 H7A 0.9600
C7 H7B 0.9600
C7 H7C 0.9600
C7 C9 1.514(10)
C8 H8A 0.9600
C8 H8B 0.9600
C8 H8C 0.9600
C8 C9 1.530(11)
C9 C10 1.528(8)
C11 H11A 0.9600
C11 H11B 0.9600
C11 H11C 0.9600
C11 C14 1.525(9)
C12 H12A 0.9600
C12 H12B 0.9600
C12 H12C 0.9600
C12 C14 1.535(10)
C13 H13A 0.9600
C13 H13B 0.9600
C13 H13C 0.9600
C13 C14 1.539(10)
C14 C15 1.516(8)
C16 H16A 0.9600
C16 H16B 0.9600
C16 H16C 0.9600
C16 C19 1.515(10)
C17 H17A 0.9600
C17 H17B 0.9600
C17 H17C 0.9600
C17 C19 1.510(10)
C18 H18A 0.9600
C18 H18B 0.9600
C18 H18C 0.9600
C18 C19 1.517(10)
C19 C20 1.520(8)
C21 H21A 0.9600
C21 H21B 0.9600
C21 H21C 0.9600
C21 C24 1.527(9)
C22 H22A 0.9600
C22 H22B 0.9600
C22 H22C 0.9600
C22 C24 1.534(9)
C23 H23A 0.9600
C23 H23B 0.9600
C23 H23C 0.9600
C23 C24 1.517(9)
C24 C25 1.537(8)
C26 H26A 0.9600
C26 H26B 0.9600
C26 H26C 0.9600
C26 C29 1.528(9)
C27 H27A 0.9600
C27 H27B 0.9600
C27 H27C 0.9600
C27 C29 1.563(9)
C28 H28A 0.9600
C28 H28B 0.9600
C28 H28C 0.9600
C28 C29 1.527(9)
C29 C30 1.518(8)
C29 C26A 1.582(9)
C29 C27A 1.501(10)
C29 C28A 1.530(10)
C31 H31A 0.9600
C31 H31B 0.9600
C31 H31C 0.9600
C31 C34 1.525(8)
C32 H32C 0.9600
C32 H32D 0.9600
C32 H32E 0.9600
C32 C34 1.535(9)
C33 H33C 0.9600
C33 H33D 0.9600
C33 H33E 0.9600
C33 C34 1.516(8)
C34 C35 1.526(7)
C36 H36A 0.9600
C36 H36B 0.9600
C36 H36C 0.9600
C36 C39 1.525(9)
C37 H37A 0.9600
C37 H37B 0.9600
C37 H37C 0.9600
C37 C39 1.541(10)
C38 H38A 0.9600
C38 H38B 0.9600
C38 H38C 0.9600
C38 C39 1.512(9)
C39 C40 1.523(8)
C41 H41A 0.9600
C41 H41B 0.9600
C41 H41C 0.9600
C41 C44 1.528(8)
C42 H42A 0.9600
C42 H42B 0.9600
C42 H42C 0.9600
C42 C44 1.521(8)
C43 H43A 0.9600
C43 H43B 0.9600
C43 H43C 0.9600
C43 C44 1.530(9)
C44 C45 1.531(8)
C46 H46A 0.9600
C46 H46B 0.9600
C46 H46C 0.9600
C46 C49 1.505(12)
C47 H47A 0.9600
C47 H47B 0.9600
C47 H47C 0.9600
C47 C49 1.525(14)
C48 H48A 0.9600
C48 H48B 0.9600
C48 H48C 0.9600
C48 C49 1.504(13)
C49 C50 1.532(10)
C51 H51A 0.9600
C51 H51B 0.9600
C51 H51C 0.9600
C51 C52 1.475(12)
C53 H53A 0.9700
C53 H53B 0.9700
C53 C54 1.439(18)
C54 H54A 0.9600
C54 H54B 0.9600
C54 H54C 0.9600
O35 H35 0.8200
O35 C59 1.308(8)
O36 C59 1.210(8)
C55 H55A 0.9600
C55 H55B 0.9600
C55 H55C 0.9600
C55 C58 1.502(9)
C56 H56A 0.9600
C56 H56B 0.9600
C56 H56C 0.9600
C56 C58 1.534(12)
C57 H57A 0.9600
C57 H57B 0.9600
C57 H57C 0.9600
C57 C58 1.501(11)
C58 C59 1.524(9)
O37 C61 1.145(14)
O38 C61 1.094(14)
O38 C62 1.660(14)
C60 H60A 0.9600
C60 H60B 0.9600
C60 H60C 0.9600
C60 C61 1.790(18)
C62 H62A 0.9700
C62 H62B 0.9700
C62 C63 1.471(9)
C63 H63A 0.9600
C63 H63B 0.9600
C63 H63C 0.9600
C26A H26D 0.9600
C26A H26E 0.9600
C26A H26F 0.9600
C27A H27D 0.9600
C27A H27E 0.9600
C27A H27F 0.9600
C28A H28D 0.9600
C28A H28E 0.9600
C28A H28F 0.9600
O39 C68 1.212(8)
O40 H40 0.8200
O40 C68 1.304(7)
C64 H64A 0.9600
C64 H64B 0.9600
C64 H64C 0.9600
C64 C67 1.508(10)
C65 H65A 0.9600
C65 H65B 0.9600
C65 H65C 0.9600
C65 C67 1.505(10)
C66 H66A 0.9600
C66 H66B 0.9600
C66 H66C 0.9600
C66 C67 1.519(10)
C67 C68 1.524(8)
O41 H41 0.8200
O41 C73 1.300(8)
O42 C73 1.224(8)
C69 H69A 0.9600
C69 H69B 0.9600
C69 H69C 0.9600
C69 C72 1.470(13)
C70 H70A 0.9600
C70 H70B 0.9600
C70 H70C 0.9600
C70 C72 1.505(13)
C71 H71A 0.9600
C71 H71B 0.9600
C71 H71C 0.9600
C71 C72 1.467(12)
C72 C73 1.527(9)

loop_
_geom_hbond_atom_site_label_D
_geom_hbond_atom_site_label_H
_geom_hbond_atom_site_label_A
_geom_hbond_distance_DH
_geom_hbond_distance_HA
_geom_hbond_distance_DA
_geom_hbond_angle_DHA
O32 H32A O36 0.88 2.15 3.005(7) 163.7
O32 H32B O39 0.88 2.16 2.999(7) 159.7
O33 H33A O42 0.88 2.07 2.929(7) 165.2
O33 H33B O36 0.88 2.03 2.891(6) 165.4
O34 H34A O39 0.87 2.01 2.864(6) 168.1
O34 H34B O42 0.87 2.04 2.893(6) 166.3
O35 H35 O27 0.82 1.82 2.631(5) 170.2
O40 H40 O24 0.82 1.85 2.660(5) 167.9
O41 H41 O21 0.82 1.84 2.650(6) 169.1

loop_
_geom_torsion_atom_site_label_1
_geom_torsion_atom_site_label_2
_geom_torsion_atom_site_label_3
_geom_torsion_atom_site_label_4
_geom_torsion
Mn1 Mn2 O25 Mn3 -177.8(2)
Mn1 Mn2 O25 Ca1 -49.75(13)
Mn1 Mn2 O25 Ca2 49.33(13)
Mn1 Mn2 O26 Ca1 104.09(19)
Mn1 Mn2 O27 Ca2 -101.67(17)
Mn1 O1 C5 O2 5.0(9)
Mn1 O1 C5 C4 179.0(4)
Mn1 O3 C10 O4 8.4(10)
Mn1 O3 C10 C9 -170.1(4)
Mn1 O18 C45 O17 5.6(9)
Mn1 O18 C45 C44 -174.1(4)
Mn2 Mn1 O19 Mn6 -178.4(2)
Mn2 Mn1 O19 Ca1 51.10(13)
Mn2 Mn1 O19 Ca2 -48.10(13)
Mn2 Mn1 O26 Ca1 -105.11(19)
Mn2 Mn1 O27 Ca2 101.59(17)
Mn2 O14 C40 O13 -6.7(9)
Mn2 O14 C40 C39 169.5(4)
Mn2 O16 C35 O15 -7.3(8)
Mn2 O16 C35 C34 178.0(4)
Mn2 O17 C45 O18 -6.1(9)
Mn2 O17 C45 C44 173.6(4)
Mn3 Mn4 O22 Mn5 -179.4(2)
Mn3 Mn4 O22 Ca1 -51.21(12)
Mn3 Mn4 O22 Ca2 48.52(14)
Mn3 Mn4 O23 Ca1 105.63(19)
Mn3 Mn4 O24 Ca2 -101.18(17)
Mn3 O12 C30 O11 4.2(9)
Mn3 O12 C30 C29 -176.1(5)
Mn3 O13 C40 O14 7.4(9)
Mn3 O13 C40 C39 -168.6(4)
Mn3 O15 C35 O16 9.1(8)
Mn3 O15 C35 C34 -176.2(4)
Mn4 Mn3 O23 Ca1 -104.95(18)
Mn4 Mn3 O24 Ca2 101.01(16)
Mn4 Mn3 O25 Mn2 179.4(2)
Mn4 Mn3 O25 Ca1 50.86(13)
Mn4 Mn3 O25 Ca2 -48.23(14)
Mn4 O8 C20 O7 -6.9(10)
Mn4 O8 C20 C19 169.2(4)
Mn4 O10 C25 O9 -4.9(8)
Mn4 O10 C25 C24 180.0(4)
Mn4 O11 C30 O12 -4.7(9)
Mn4 O11 C30 C29 175.6(5)
Mn5 Mn6 O19 Mn1 179.7(2)
Mn5 Mn6 O19 Ca1 -50.20(13)
Mn5 Mn6 O19 Ca2 49.67(13)
Mn5 Mn6 O20 Ca1 103.47(17)
Mn5 Mn6 O21 Ca2 -101.43(17)
Mn5 O6 C15 O5 3.1(8)
Mn5 O6 C15 C14 -177.1(4)
Mn5 O7 C20 O8 4.3(10)
Mn5 O7 C20 C19 -171.7(4)
Mn5 O9 C25 O10 3.4(8)
Mn5 O9 C25 C24 178.5(4)
Mn6 Mn5 O20 Ca1 -104.12(18)
Mn6 Mn5 O21 Ca2 101.57(17)
Mn6 Mn5 O22 Mn4 178.8(2)
Mn6 Mn5 O22 Ca1 51.17(13)
Mn6 Mn5 O22 Ca2 -48.84(14)
Mn6 O2 C5 O1 -2.2(9)
Mn6 O2 C5 C4 -176.3(4)
Mn6 O4 C10 O3 -3.0(10)
Mn6 O4 C10 C9 175.5(4)
Mn6 O5 C15 O6 -3.0(9)
Mn6 O5 C15 C14 177.3(4)
Ca1 Mn1 O19 Mn6 130.5(3)
Ca1 Mn1 O19 Ca2 -99.21(17)
Ca1 Mn1 O26 Mn2 105.11(19)
Ca1 Mn1 O27 Mn2 -53.72(13)
Ca1 Mn1 O27 Ca2 47.88(11)
Ca1 Mn2 O25 Mn3 -128.0(3)
Ca1 Mn2 O25 Ca2 99.08(18)
Ca1 Mn2 O26 Mn1 -104.09(19)
Ca1 Mn2 O27 Mn1 53.05(13)
Ca1 Mn2 O27 Ca2 -48.61(10)
Ca1 Mn3 O23 Mn4 104.95(18)
Ca1 Mn3 O24 Mn4 -52.29(12)
Ca1 Mn3 O24 Ca2 48.72(10)
Ca1 Mn3 O25 Mn2 128.6(3)
Ca1 Mn3 O25 Ca2 -99.10(19)
Ca1 Mn4 O22 Mn5 -128.1(3)
Ca1 Mn4 O22 Ca2 99.73(19)
Ca1 Mn4 O23 Mn3 -105.63(19)
Ca1 Mn4 O24 Mn3 52.54(12)
Ca1 Mn4 O24 Ca2 -48.64(11)
Ca1 Mn5 O20 Mn6 104.12(18)
Ca1 Mn5 O21 Mn6 -53.48(12)
Ca1 Mn5 O21 Ca2 48.10(11)
Ca1 Mn5 O22 Mn4 127.7(3)
Ca1 Mn5 O22 Ca2 -100.01(19)
Ca1 Mn6 O19 Mn1 -130.0(3)
Ca1 Mn6 O19 Ca2 99.87(19)
Ca1 Mn6 O20 Mn5 -103.47(17)
Ca1 Mn6 O21 Mn5 53.04(12)
Ca1 Mn6 O21 Ca2 -48.40(10)
Ca1 O28 C50 O29 8.8(7)
Ca1 O28 C50 C49 -168.4(7)
Ca1 O29 C50 O28 -8.8(7)
Ca1 O29 C50 C49 168.4(6)
Ca1 O30 C52 O31 127.6(9)
Ca1 O30 C52 C51 -54.7(12)
Ca2 Mn1 O19 Mn6 -130.2(3)
Ca2 Mn1 O19 Ca1 99.21(17)
Ca2 Mn1 O26 Mn2 54.27(13)
Ca2 Mn1 O26 Ca1 -50.84(11)
Ca2 Mn1 O27 Mn2 -101.59(17)
Ca2 Mn2 O25 Mn3 132.9(3)
Ca2 Mn2 O25 Ca1 -99.08(18)
Ca2 Mn2 O26 Mn1 -54.47(14)
Ca2 Mn2 O26 Ca1 49.63(11)
Ca2 Mn2 O27 Mn1 101.67(17)
Ca2 Mn3 O23 Mn4 54.96(13)
Ca2 Mn3 O23 Ca1 -49.99(12)
Ca2 Mn3 O24 Mn4 -101.01(16)
Ca2 Mn3 O25 Mn2 -132.3(3)
Ca2 Mn3 O25 Ca1 99.10(19)
Ca2 Mn4 O22 Mn5 132.1(3)
Ca2 Mn4 O22 Ca1 -99.73(19)
Ca2 Mn4 O23 Mn3 -55.01(13)
Ca2 Mn4 O23 Ca1 50.62(11)
Ca2 Mn4 O24 Mn3 101.18(17)
Ca2 Mn5 O20 Mn6 53.78(13)
Ca2 Mn5 O20 Ca1 -50.34(11)
Ca2 Mn5 O21 Mn6 -101.57(17)
Ca2 Mn5 O22 Mn4 -132.3(3)
Ca2 Mn5 O22 Ca1 100.01(19)
Ca2 Mn6 O19 Mn1 130.1(3)
Ca2 Mn6 O19 Ca1 -99.87(19)
Ca2 Mn6 O20 Mn5 -53.68(13)
Ca2 Mn6 O20 Ca1 49.79(11)
Ca2 Mn6 O21 Mn5 101.43(17)
O1 Mn1 O19 Mn6 -43.1(3)
O1 Mn1 O19 Ca1 -173.61(16)
O1 Mn1 O19 Ca2 87.18(17)
O1 Mn1 O27 Mn2 168.96(16)
O1 Mn1 O27 Ca2 -89.44(15)
O2 Mn6 O19 Mn1 44.5(3)
O2 Mn6 O19 Ca1 174.54(17)
O2 Mn6 O19 Ca2 -85.59(17)
O2 Mn6 O21 Mn5 -170.60(15)
O2 Mn6 O21 Ca2 87.97(15)
O3 Mn1 O19 Mn6 46.7(3)
O3 Mn1 O19 Ca1 -83.80(17)
O3 Mn1 O19 Ca2 177.00(17)
O3 Mn1 O26 Mn2 -169.78(18)
O3 Mn1 O26 Ca1 85.11(17)
O4 Mn6 O19 Mn1 -43.8(3)
O4 Mn6 O19 Ca1 86.25(17)
O4 Mn6 O19 Ca2 -173.88(17)
O4 Mn6 O20 Mn5 170.47(16)
O4 Mn6 O20 Ca1 -86.06(16)
O5 Mn6 O20 Mn5 82.02(17)
O5 Mn6 O20 Ca1 -174.51(16)
O5 Mn6 O21 Mn5 -82.00(16)
O5 Mn6 O21 Ca2 176.56(15)
O6 Mn5 O20 Mn6 -82.20(17)
O6 Mn5 O20 Ca1 173.67(15)
O6 Mn5 O21 Mn6 82.34(17)
O6 Mn5 O21 Ca2 -176.09(16)
O7 Mn5 O20 Mn6 -169.96(16)
O7 Mn5 O20 Ca1 85.92(16)
O7 Mn5 O22 Mn4 42.4(3)
O7 Mn5 O22 Ca1 -85.29(17)
O7 Mn5 O22 Ca2 174.70(17)
O8 Mn4 O22 Mn5 -43.7(3)
O8 Mn4 O22 Ca1 84.43(17)
O8 Mn4 O22 Ca2 -175.84(17)
O8 Mn4 O23 Mn3 169.36(16)
O8 Mn4 O23 Ca1 -85.01(16)
O9 Mn5 O21 Mn6 169.98(16)
O9 Mn5 O21 Ca2 -88.44(15)
O9 Mn5 O22 Mn4 -46.2(3)
O9 Mn5 O22 Ca1 -173.89(16)
O9 Mn5 O22 Ca2 86.10(17)
O10 Mn4 O22 Mn5 45.2(3)
O10 Mn4 O22 Ca1 173.32(16)
O10 Mn4 O22 Ca2 -86.95(17)
O10 Mn4 O24 Mn3 -170.76(16)
O10 Mn4 O24 Ca2 88.06(15)
O11 Mn4 O23 Mn3 81.75(17)
O11 Mn4 O23 Ca1 -172.62(16)
O11 Mn4 O24 Mn3 -81.44(17)
O11 Mn4 O24 Ca2 177.38(16)
O12 Mn3 O23 Mn4 -82.47(17)
O12 Mn3 O23 Ca1 172.57(17)
O12 Mn3 O24 Mn4 81.66(17)
O12 Mn3 O24 Ca2 -177.33(15)
O13 Mn3 O23 Mn4 -169.74(16)
O13 Mn3 O23 Ca1 85.31(16)
O13 Mn3 O25 Mn2 42.9(3)
O13 Mn3 O25 Ca1 -85.71(17)
O13 Mn3 O25 Ca2 175.19(17)
O14 Mn2 O25 Mn3 -42.8(3)
O14 Mn2 O25 Ca1 85.24(17)
O14 Mn2 O25 Ca2 -175.68(16)
O14 Mn2 O26 Mn1 168.57(17)
O14 Mn2 O26 Ca1 -87.34(16)
O15 Mn3 O24 Mn4 170.22(15)
O15 Mn3 O24 Ca2 -88.77(15)
O15 Mn3 O25 Mn2 -45.9(3)
O15 Mn3 O25 Ca1 -174.51(16)
O15 Mn3 O25 Ca2 86.39(17)
O16 Mn2 O25 Mn3 46.7(3)
O16 Mn2 O25 Ca1 174.77(16)
O16 Mn2 O25 Ca2 -86.15(17)
O16 Mn2 O27 Mn1 -170.95(16)
O16 Mn2 O27 Ca2 87.39(15)
O17 Mn2 O26 Mn1 81.81(17)
O17 Mn2 O26 Ca1 -174.10(16)
O17 Mn2 O27 Mn1 -81.76(17)
O17 Mn2 O27 Ca2 176.57(15)
O18 Mn1 O26 Mn2 -82.11(17)
O18 Mn1 O26 Ca1 172.79(15)
O18 Mn1 O27 Mn2 81.52(17)
O18 Mn1 O27 Ca2 -176.89(15)
O19 Mn1 O26 Mn2 96.60(17)
O19 Mn1 O26 Ca1 -8.50(15)
O19 Mn1 O27 Mn2 -96.77(17)
O19 Mn1 O27 Ca2 4.82(15)
O19 Mn6 O20 Mn5 -95.75(17)
O19 Mn6 O20 Ca1 7.72(15)
O19 Mn6 O21 Mn5 95.33(16)
O19 Mn6 O21 Ca2 -6.11(15)
O20 Mn5 O21 Mn6 -6.27(15)
O20 Mn5 O21 Ca2 95.31(16)
O20 Mn5 O22 Mn4 137.0(3)
O20 Mn5 O22 Ca1 9.28(16)
O20 Mn5 O22 Ca2 -90.72(17)
O20 Mn6 O19 Mn1 -138.5(3)
O20 Mn6 O19 Ca1 -8.42(17)
O20 Mn6 O19 Ca2 91.45(17)
O20 Mn6 O21 Mn5 6.26(16)
O20 Mn6 O21 Ca2 -95.17(15)
O21 Mn5 O20 Mn6 6.40(16)
O21 Mn5 O20 Ca1 -97.72(15)
O21 Mn5 O22 Mn4 -138.2(3)
O21 Mn5 O22 Ca1 94.10(17)
O21 Mn5 O22 Ca2 -5.91(17)
O21 Mn6 O19 Mn1 136.8(3)
O21 Mn6 O19 Ca1 -93.15(16)
O21 Mn6 O19 Ca2 6.72(16)
O21 Mn6 O20 Mn5 -6.40(16)
O21 Mn6 O20 Ca1 97.07(15)
O22 Mn4 O23 Mn3 -96.51(17)
O22 Mn4 O23 Ca1 9.12(16)
O22 Mn4 O24 Mn3 96.05(16)
O22 Mn4 O24 Ca2 -5.14(15)
O22 Mn5 O20 Mn6 95.60(17)
O22 Mn5 O20 Ca1 -8.53(15)
O22 Mn5 O21 Mn6 -96.24(16)
O22 Mn5 O21 Ca2 5.33(16)
O23 Mn3 O24 Mn4 -6.90(16)
O23 Mn3 O24 Ca2 94.12(15)
O23 Mn3 O25 Mn2 137.5(3)
O23 Mn3 O25 Ca1 8.91(17)
O23 Mn3 O25 Ca2 -90.19(17)
O23 Mn4 O22 Mn5 -137.7(3)
O23 Mn4 O22 Ca1 -9.56(16)
O23 Mn4 O22 Ca2 90.17(17)
O23 Mn4 O24 Mn3 6.86(15)
O23 Mn4 O24 Ca2 -94.32(15)
O24 Mn3 O23 Mn4 7.01(16)
O24 Mn3 O23 Ca1 -97.94(16)
O24 Mn3 O25 Mn2 -137.7(3)
O24 Mn3 O25 Ca1 93.69(16)
O24 Mn3 O25 Ca2 -5.41(17)
O24 Mn4 O22 Mn5 137.9(3)
O24 Mn4 O22 Ca1 -93.95(16)
O24 Mn4 O22 Ca2 5.78(17)
O24 Mn4 O23 Mn3 -7.00(16)
O24 Mn4 O23 Ca1 98.63(16)
O25 Mn2 O26 Mn1 -96.66(17)
O25 Mn2 O26 Ca1 7.44(16)
O25 Mn2 O27 Mn1 96.06(16)
O25 Mn2 O27 Ca2 -5.61(15)
O25 Mn3 O23 Mn4 96.34(17)
O25 Mn3 O23 Ca1 -8.61(16)
O25 Mn3 O24 Mn4 -96.21(16)
O25 Mn3 O24 Ca2 4.80(15)
O26 Mn1 O19 Mn6 139.7(3)
O26 Mn1 O19 Ca1 9.13(16)
O26 Mn1 O19 Ca2 -90.07(17)
O26 Mn1 O27 Mn2 -7.04(16)
O26 Mn1 O27 Ca2 94.56(16)
O26 Mn2 O25 Mn3 -135.9(3)
O26 Mn2 O25 Ca1 -7.90(17)
O26 Mn2 O25 Ca2 91.18(17)
O26 Mn2 O27 Mn1 7.02(16)
O26 Mn2 O27 Ca2 -94.64(16)
O27 Mn1 O19 Mn6 -135.5(3)
O27 Mn1 O19 Ca1 93.94(16)
O27 Mn1 O19 Ca2 -5.26(16)
O27 Mn1 O26 Mn2 7.16(17)
O27 Mn1 O26 Ca1 -97.95(16)
O27 Mn2 O25 Mn3 139.0(3)
O27 Mn2 O25 Ca1 -92.93(16)
O27 Mn2 O25 Ca2 6.15(16)
O27 Mn2 O26 Mn1 -7.19(17)
O27 Mn2 O26 Ca1 96.90(16)
C1 C4 C5 O1 -90.6(6)
C1 C4 C5 O2 84.0(7)
C2 C4 C5 O1 149.8(5)
C2 C4 C5 O2 -35.6(7)
C3 C4 C5 O1 27.9(8)
C3 C4 C5 O2 -157.4(6)
C6 C9 C10 O3 -174.8(7)
C6 C9 C10 O4 6.6(10)
C7 C9 C10 O3 62.8(8)
C7 C9 C10 O4 -115.8(7)
C8 C9 C10 O3 -53.8(8)
C8 C9 C10 O4 127.5(7)
C11 C14 C15 O5 33.5(9)
C11 C14 C15 O6 -146.3(6)
C12 C14 C15 O5 -86.5(7)
C12 C14 C15 O6 93.7(7)
C13 C14 C15 O5 154.6(6)
C13 C14 C15 O6 -25.2(8)
C16 C19 C20 O7 -5.8(10)
C16 C19 C20 O8 177.8(7)
C17 C19 C20 O7 -126.7(7)
C17 C19 C20 O8 56.8(8)
C18 C19 C20 O7 115.5(7)
C18 C19 C20 O8 -60.9(8)
C21 C24 C25 O9 31.0(7)
C21 C24 C25 O10 -153.5(6)
C22 C24 C25 O9 -86.9(6)
C22 C24 C25 O10 88.7(6)
C23 C24 C25 O9 152.9(5)
C23 C24 C25 O10 -31.5(7)
C26 C29 C30 O11 18.3(13)
C26 C29 C30 O12 -161.4(11)
C27 C29 C30 O11 128.1(9)
C27 C29 C30 O12 -51.6(11)
C28 C29 C30 O11 -119.3(11)
C28 C29 C30 O12 61.0(12)
C31 C34 C35 O15 28.3(8)
C31 C34 C35 O16 -156.5(6)
C32 C34 C35 O15 -90.3(6)
C32 C34 C35 O16 84.9(6)
C33 C34 C35 O15 150.6(5)
C33 C34 C35 O16 -34.2(7)
C36 C39 C40 O13 -141.1(6)
C36 C39 C40 O14 42.4(8)
C37 C39 C40 O13 100.7(7)
C37 C39 C40 O14 -75.8(7)
C38 C39 C40 O13 -17.7(8)
C38 C39 C40 O14 165.8(6)
C41 C44 C45 O17 164.8(6)
C41 C44 C45 O18 -15.5(8)
C42 C44 C45 O17 43.2(8)
C42 C44 C45 O18 -137.1(6)
C43 C44 C45 O17 -75.9(7)
C43 C44 C45 O18 103.7(6)
C46 C49 C50 Ca1 115(3)
C46 C49 C50 O28 -152.5(9)
C46 C49 C50 O29 30.3(12)
C47 C49 C50 Ca1 -5(4)
C47 C49 C50 O28 87.5(10)
C47 C49 C50 O29 -89.8(9)
C48 C49 C50 Ca1 -126(3)
C48 C49 C50 O28 -33.0(11)
C48 C49 C50 O29 149.7(8)
C52 O31 C53 C54 140.9(13)
C53 O31 C52 O30 -2.7(17)
C53 O31 C52 C51 179.4(11)
C55 C58 C59 O35 68.1(8)
C55 C58 C59 O36 -111.0(8)
C56 C58 C59 O35 -50.1(9)
C56 C58 C59 O36 130.8(9)
C57 C58 C59 O35 -171.0(8)
C57 C58 C59 O36 9.9(11)
C61 O38 C62 C63 98.3(13)
C62 O38 C61 O37 7(4)
C62 O38 C61 C60 179.6(8)
C26A C29 C30 O11 -29.6(11)
C26A C29 C30 O12 150.6(9)
C27A C29 C30 O11 88.8(14)
C27A C29 C30 O12 -90.9(14)
C28A C29 C30 O11 -140.1(13)
C28A C29 C30 O12 40.1(15)
C64 C67 C68 O39 -5.4(10)
C64 C67 C68 O40 174.8(7)
C65 C67 C68 O39 116.6(8)
C65 C67 C68 O40 -63.2(8)
C66 C67 C68 O39 -125.0(8)
C66 C67 C68 O40 55.2(8)
C69 C72 C73 O41 -162.4(9)
C69 C72 C73 O42 15.7(13)
C70 C72 C73 O41 -45.7(11)
C70 C72 C73 O42 132.5(10)
C71 C72 C73 O41 71.9(10)
C71 C72 C73 O42 -109.9(10)
